data_7051685
loop_
_publ_author_name
'Tahir, Asif Ali'
'Mazhar, Muhammad'
'Hamid, Mazhar'
'Zeller, Matthias'
'Hunter, Allen D.'

_publ_section_title
;
 Heterobimetallic copper--barium complexes for deposition of composite
 oxide thin films
;
_journal_issue 7
_journal_name_full 'New Journal of Chemistry'
_journal_page_first 1535
_journal_paper_doi 10.1039/b823024b
_journal_volume 33
_journal_year 2009
_chemical_formula_moiety 'C32 H66 Ba Cu4 N4 O16, C4 H8 O'
_chemical_formula_sum 'C36 H74 Ba Cu4 N4 O17'
_chemical_formula_weight 1226.49
_chemical_name_systematic
;
?
;
_space_group_IT_number 19
_symmetry_cell_setting orthorhombic
_symmetry_space_group_name_Hall 'P 2ac 2ab'
_symmetry_space_group_name_H-M 'P 21 21 21'
_atom_sites_solution_hydrogens geom
_atom_sites_solution_primary direct
_atom_sites_solution_secondary difmap
_audit_creation_method SHELXL-97
_cell_angle_alpha 90.00
_cell_angle_beta 90.00
_cell_angle_gamma 90.00
_cell_formula_units_Z 4
_cell_length_a 11.2621(11)
_cell_length_b 18.2768(17)
_cell_length_c 24.541(2)
_cell_measurement_reflns_used 7690
_cell_measurement_temperature 100(2)
_cell_measurement_theta_max 30.60
_cell_measurement_theta_min 2.28
_cell_volume 5051.4(8)
_computing_cell_refinement 'SAINT+ 6.45 (Bruker, 2003)'
_computing_data_collection 'SMART 5.630 (Bruker, 1997-2002)'
_computing_data_reduction 'SAINT+ 6.45'
_computing_molecular_graphics 'SHELXTL 6.14'
_computing_publication_material 'SHELXTL 6.14'
_computing_structure_refinement 'SHELXTL 6.14'
_computing_structure_solution 'SHELXTL 6.14 (Bruker, 2000-2003)'
_diffrn_ambient_temperature 100(2)
_diffrn_measured_fraction_theta_full 0.997
_diffrn_measured_fraction_theta_max 0.997
_diffrn_measurement_device_type 'Bruker AXS SMART APEX CCD diffractometer'
_diffrn_measurement_method '\w scans'
_diffrn_radiation_monochromator graphite
_diffrn_radiation_source 'fine-focus sealed tube'
_diffrn_radiation_type MoK\a
_diffrn_radiation_wavelength 0.71073
_diffrn_reflns_av_R_equivalents 0.0359
_diffrn_reflns_av_sigmaI/netI 0.0425
_diffrn_reflns_limit_h_max 15
_diffrn_reflns_limit_h_min -15
_diffrn_reflns_limit_k_max 24
_diffrn_reflns_limit_k_min -22
_diffrn_reflns_limit_l_max 32
_diffrn_reflns_limit_l_min -23
_diffrn_reflns_number 34659
_diffrn_reflns_theta_full 28.28
_diffrn_reflns_theta_max 28.28
_diffrn_reflns_theta_min 1.39
_diffrn_standards_number 0
_exptl_absorpt_coefficient_mu 2.491
_exptl_absorpt_correction_T_max 0.351
_exptl_absorpt_correction_T_min 0.228
_exptl_absorpt_correction_type multi-scan
_exptl_absorpt_process_details 'SADABS in SAINT+ (Bruker, 2003)'
_exptl_crystal_colour blue
_exptl_crystal_density_diffrn 1.613
_exptl_crystal_density_method 'not measured'
_exptl_crystal_description block
_exptl_crystal_F_000 2504
_exptl_crystal_size_max 0.55
_exptl_crystal_size_mid 0.50
_exptl_crystal_size_min 0.42
_refine_diff_density_max 9.961
_refine_diff_density_min -1.407
_refine_diff_density_rms 0.288
_refine_ls_abs_structure_details 'Flack H D (1983), Acta Cryst. A39, 876-881, 5558 Friedel pairs'
_refine_ls_abs_structure_Flack -0.01(2)
_refine_ls_extinction_method none
_refine_ls_goodness_of_fit_ref 1.119
_refine_ls_hydrogen_treatment constr
_refine_ls_matrix_type full
_refine_ls_number_parameters 619
_refine_ls_number_reflns 12431
_refine_ls_number_restraints 150
_refine_ls_restrained_S_all 1.114
_refine_ls_R_factor_all 0.0680
_refine_ls_R_factor_gt 0.0629
_refine_ls_shift/su_max 0.002
_refine_ls_shift/su_mean 0.000
_refine_ls_structure_factor_coef Fsqd
_refine_ls_weighting_details 'calc w=1/[\s^2^(Fo^2^)+(0.1010P)^2^+14.0169P] where P=(Fo^2^+2Fc^2^)/3'
_refine_ls_weighting_scheme calc
_refine_ls_wR_factor_gt 0.1668
_refine_ls_wR_factor_ref 0.1709
_reflns_number_gt 11174
_reflns_number_total 12431
_reflns_threshold_expression I>2\s(I)
_cod_data_source_file b823024b.txt
_cod_data_source_block 07mz071m
_cod_depositor_comments
;
The following automatic conversions were performed:
'_symmetry_cell_setting' value 'Orthorhombic' changed to 'orthorhombic'
according to '/home/saulius/struct/CIF-dictionaries/cif_core.dic'
dictionary named 'cif_core.dic' version 2.4.1 from 2010-06-29.

Automatic conversion script
Id: cif_fix_enum 1527 2010-12-29 10:47:43Z saulius 
;
_cod_original_cell_volume 5051.3(8)
_cod_original_sg_symbol_H-M P2(1)2(1)2(1)
_cod_database_code 7051685

loop_
_symmetry_equiv_pos_as_xyz
'x, y, z'
'-x+1/2, -y, z+1/2'
'-x, y+1/2, -z+1/2'
'x+1/2, -y+1/2, -z'

loop_
_atom_site_label
_atom_site_type_symbol
_atom_site_fract_x
_atom_site_fract_y
_atom_site_fract_z
_atom_site_U_iso_or_equiv
_atom_site_adp_type
_atom_site_occupancy
_atom_site_symmetry_multiplicity
_atom_site_calc_flag
_atom_site_refinement_flags
_atom_site_disorder_assembly
_atom_site_disorder_group
Ba1 Ba 0.72214(2) 0.498443(17) 0.874478(13) 0.01561(10) Uani 1 1 d . . .
C1 C 0.7813(6) 0.1813(4) 0.8731(3) 0.0288(14) Uani 1 1 d . . .
C2 C 0.7919(7) 0.0994(4) 0.8796(4) 0.042(2) Uani 1 1 d . . .
H2A H 0.7339 0.0823 0.9066 0.063 Uiso 1 1 calc R . .
H2B H 0.8722 0.0871 0.8920 0.063 Uiso 1 1 calc R . .
H2C H 0.7765 0.0756 0.8446 0.063 Uiso 1 1 calc R . .
C3 C 0.7265(7) 0.3328(4) 0.9771(3) 0.0273(14) Uani 1 1 d . . .
H3A H 0.7745 0.3664 0.9999 0.033 Uiso 1 1 calc R . .
H3B H 0.7611 0.2832 0.9803 0.033 Uiso 1 1 calc R . .
C4 C 0.6008(7) 0.3316(4) 0.9980(3) 0.0311(15) Uani 1 1 d . . .
H4A H 0.5651 0.3806 0.9926 0.037 Uiso 1 1 calc R . .
H4B H 0.6021 0.3217 1.0377 0.037 Uiso 1 1 calc R . .
C5 C 0.5230(7) 0.2749(4) 0.9703(3) 0.0317(16) Uani 1 1 d . . .
H5A H 0.5667 0.2279 0.9690 0.038 Uiso 1 1 calc R . .
H5B H 0.4510 0.2672 0.9927 0.038 Uiso 1 1 calc R . .
C6 C 0.4015(6) 0.3572(4) 0.9151(3) 0.0269(14) Uani 1 1 d . . .
H6A H 0.3349 0.3455 0.9393 0.040 Uiso 1 1 calc R . .
H6B H 0.3717 0.3664 0.8782 0.040 Uiso 1 1 calc R . .
H6C H 0.4423 0.4010 0.9286 0.040 Uiso 1 1 calc R . .
C7 C 0.4211(6) 0.2304(4) 0.8904(3) 0.0301(15) Uani 1 1 d . . .
H7A H 0.4718 0.1869 0.8926 0.045 Uiso 1 1 calc R . .
H7B H 0.4013 0.2403 0.8522 0.045 Uiso 1 1 calc R . .
H7C H 0.3480 0.2219 0.9111 0.045 Uiso 1 1 calc R . .
C8 C 0.7814(6) 0.3440(4) 0.7686(3) 0.0276(14) Uani 1 1 d . . .
H8A H 0.7218 0.3711 0.7468 0.033 Uiso 1 1 calc R . .
H8B H 0.7677 0.2910 0.7630 0.033 Uiso 1 1 calc R . .
C9 C 0.9052(7) 0.3637(4) 0.7488(3) 0.0326(16) Uani 1 1 d . . .
H9A H 0.9079 0.3583 0.7087 0.039 Uiso 1 1 calc R . .
H9B H 0.9207 0.4158 0.7574 0.039 Uiso 1 1 calc R . .
C10 C 1.0021(7) 0.3179(4) 0.7734(3) 0.0366(17) Uani 1 1 d . . .
H10A H 1.0746 0.3234 0.7509 0.044 Uiso 1 1 calc R . .
H10B H 0.9779 0.2658 0.7717 0.044 Uiso 1 1 calc R . .
C11 C 1.0934(7) 0.4083(4) 0.8338(3) 0.0327(16) Uani 1 1 d . . .
H11A H 1.1173 0.4187 0.8714 0.049 Uiso 1 1 calc R . .
H11B H 1.0393 0.4466 0.8211 0.049 Uiso 1 1 calc R . .
H11C H 1.1640 0.4071 0.8105 0.049 Uiso 1 1 calc R . .
C12 C 1.1164(7) 0.2802(4) 0.8523(4) 0.043(2) Uani 1 1 d . . .
H12A H 1.1822 0.2745 0.8265 0.065 Uiso 1 1 calc R . .
H12B H 1.0749 0.2334 0.8564 0.065 Uiso 1 1 calc R . .
H12C H 1.1477 0.2957 0.8878 0.065 Uiso 1 1 calc R . .
C13 C 0.5020(6) 0.3951(4) 0.7861(3) 0.0211(12) Uani 1 1 d . . .
C14 C 0.4274(7) 0.4052(4) 0.7353(3) 0.0359(17) Uani 1 1 d . . .
H14A H 0.3956 0.4551 0.7344 0.054 Uiso 1 1 calc R . .
H14B H 0.3617 0.3701 0.7355 0.054 Uiso 1 1 calc R . .
H14C H 0.4768 0.3970 0.7029 0.054 Uiso 1 1 calc R . .
C15 C 0.9768(6) 0.4265(4) 0.9605(3) 0.0273(14) Uani 1 1 d . . .
C16 C 1.0535(9) 0.4463(5) 1.0100(4) 0.048(2) Uani 1 1 d . . .
H16A H 1.0120 0.4828 1.0322 0.072 Uiso 1 1 calc R . .
H16B H 1.1294 0.4665 0.9975 0.072 Uiso 1 1 calc R . .
H16C H 1.0681 0.4023 1.0318 0.072 Uiso 1 1 calc R . .
C17 C 0.4722(6) 0.5646(4) 0.9640(3) 0.0256(14) Uani 1 1 d . . .
C18 C 0.4006(10) 0.5429(5) 1.0133(4) 0.049(2) Uani 1 1 d . . .
H18A H 0.3229 0.5246 1.0017 0.074 Uiso 1 1 calc R . .
H18B H 0.3897 0.5856 1.0370 0.074 Uiso 1 1 calc R . .
H18C H 0.4427 0.5045 1.0334 0.074 Uiso 1 1 calc R . .
C19 C 0.9398(6) 0.6045(4) 0.7868(3) 0.0244(13) Uani 1 1 d . . .
C20 C 1.0232(8) 0.5953(4) 0.7381(3) 0.0395(19) Uani 1 1 d . . .
H20A H 1.0461 0.5437 0.7347 0.059 Uiso 1 1 calc R . .
H20B H 1.0944 0.6252 0.7436 0.059 Uiso 1 1 calc R . .
H20C H 0.9827 0.6110 0.7048 0.059 Uiso 1 1 calc R . .
C21 C 0.6548(6) 0.6576(4) 0.7705(3) 0.0243(13) Uani 1 1 d . . .
H21A H 0.7143 0.6325 0.7474 0.029 Uiso 1 1 calc R . .
H21B H 0.6667 0.7110 0.7667 0.029 Uiso 1 1 calc R . .
C22 C 0.5305(6) 0.6375(4) 0.7511(3) 0.0280(14) Uani 1 1 d . . .
H22A H 0.5254 0.6454 0.7113 0.034 Uiso 1 1 calc R . .
H22B H 0.5163 0.5849 0.7583 0.034 Uiso 1 1 calc R . .
C23 C 0.4351(7) 0.6818(4) 0.7788(3) 0.0320(15) Uani 1 1 d . . .
H23A H 0.4590 0.7339 0.7785 0.038 Uiso 1 1 calc R . .
H23B H 0.3610 0.6775 0.7573 0.038 Uiso 1 1 calc R . .
C24 C 0.3508(6) 0.5871(4) 0.8365(3) 0.0274(14) Uani 1 1 d . . .
H24A H 0.2883 0.5859 0.8087 0.041 Uiso 1 1 calc R . .
H24B H 0.3155 0.5787 0.8725 0.041 Uiso 1 1 calc R . .
H24C H 0.4093 0.5488 0.8288 0.041 Uiso 1 1 calc R . .
C25 C 0.3257(6) 0.7149(4) 0.8585(4) 0.0367(18) Uani 1 1 d . . .
H25A H 0.3607 0.7639 0.8556 0.055 Uiso 1 1 calc R . .
H25B H 0.3099 0.7037 0.8969 0.055 Uiso 1 1 calc R . .
H25C H 0.2511 0.7134 0.8380 0.055 Uiso 1 1 calc R . .
C26 C 0.7180(7) 0.6615(4) 0.9789(3) 0.0259(14) Uani 1 1 d . . .
H26A H 0.6736 0.6265 1.0020 0.031 Uiso 1 1 calc R . .
H26B H 0.6803 0.7101 0.9828 0.031 Uiso 1 1 calc R . .
C27 C 0.8468(6) 0.6658(4) 0.9988(3) 0.0284(14) Uani 1 1 d . . .
H27A H 0.8468 0.6758 1.0384 0.034 Uiso 1 1 calc R . .
H27B H 0.8853 0.6178 0.9930 0.034 Uiso 1 1 calc R . .
C28 C 0.9188(6) 0.7236(4) 0.9707(3) 0.0277(14) Uani 1 1 d . . .
H28A H 0.9910 0.7332 0.9925 0.033 Uiso 1 1 calc R . .
H28B H 0.8720 0.7695 0.9696 0.033 Uiso 1 1 calc R . .
C29 C 1.0177(7) 0.7682(4) 0.8909(3) 0.0314(15) Uani 1 1 d . . .
H29A H 1.0866 0.7799 0.9137 0.047 Uiso 1 1 calc R . .
H29B H 0.9635 0.8102 0.8901 0.047 Uiso 1 1 calc R . .
H29C H 1.0442 0.7573 0.8537 0.047 Uiso 1 1 calc R . .
C30 C 1.0409(6) 0.6425(4) 0.9156(3) 0.0284(14) Uani 1 1 d . . .
H30A H 1.0782 0.6364 0.8798 0.043 Uiso 1 1 calc R . .
H30B H 0.9988 0.5975 0.9255 0.043 Uiso 1 1 calc R . .
H30C H 1.1022 0.6528 0.9429 0.043 Uiso 1 1 calc R . .
C31 C 0.6537(6) 0.8139(4) 0.8854(3) 0.0238(13) Uani 1 1 d . . .
C32 C 0.6434(7) 0.8930(4) 0.9029(3) 0.0339(17) Uani 1 1 d . . .
H32A H 0.6497 0.8962 0.9426 0.051 Uiso 1 1 calc R . .
H32B H 0.5665 0.9126 0.8912 0.051 Uiso 1 1 calc R . .
H32C H 0.7074 0.9216 0.8861 0.051 Uiso 1 1 calc R . .
O17 O 0.2446(14) 1.0683(9) 0.8741(7) 0.099(5) Uani 0.755(18) 1 d PDU A 1
C33 C 0.316(2) 1.0079(12) 0.8427(9) 0.093(6) Uani 0.755(18) 1 d PDU A 1
H33A H 0.2853 1.0021 0.8052 0.112 Uiso 0.755(18) 1 calc PR A 1
H33B H 0.4014 1.0215 0.8405 0.112 Uiso 0.755(18) 1 calc PR A 1
C34 C 0.303(2) 0.9435(13) 0.8716(12) 0.108(8) Uani 0.755(18) 1 d PDU A 1
H34A H 0.3553 0.9428 0.9040 0.129 Uiso 0.755(18) 1 calc PR A 1
H34B H 0.3212 0.9006 0.8485 0.129 Uiso 0.755(18) 1 calc PR A 1
C35 C 0.173(2) 0.9446(13) 0.8879(9) 0.108(7) Uani 0.755(18) 1 d PDU A 1
H35A H 0.1209 0.9301 0.8574 0.129 Uiso 0.755(18) 1 calc PR A 1
H35B H 0.1578 0.9131 0.9199 0.129 Uiso 0.755(18) 1 calc PR A 1
C36 C 0.161(2) 1.0222(13) 0.9010(11) 0.120(8) Uani 0.755(18) 1 d PDU A 1
H36A H 0.0803 1.0383 0.8914 0.144 Uiso 0.755(18) 1 calc PR A 1
H36B H 0.1710 1.0284 0.9409 0.144 Uiso 0.755(18) 1 calc PR A 1
O17B O 0.302(4) 1.0646(18) 0.9119(14) 0.082(12) Uani 0.245(18) 1 d PDU A 2
C33B C 0.307(7) 1.058(3) 0.8484(14) 0.104(14) Uani 0.245(18) 1 d PDU A 2
H33C H 0.2827 1.1044 0.8310 0.125 Uiso 0.245(18) 1 calc PR A 2
H33D H 0.3887 1.0458 0.8363 0.125 Uiso 0.245(18) 1 calc PR A 2
C34B C 0.229(5) 1.002(2) 0.8347(18) 0.094(14) Uani 0.245(18) 1 d PDU A 2
H34C H 0.2461 0.9835 0.7977 0.112 Uiso 0.245(18) 1 calc PR A 2
H34D H 0.1461 1.0195 0.8362 0.112 Uiso 0.245(18) 1 calc PR A 2
C35B C 0.252(6) 0.944(2) 0.877(2) 0.083(13) Uani 0.245(18) 1 d PDU A 2
H35C H 0.1841 0.9092 0.8806 0.100 Uiso 0.245(18) 1 calc PR A 2
H35D H 0.3259 0.9162 0.8703 0.100 Uiso 0.245(18) 1 calc PR A 2
C36B C 0.261(6) 0.993(2) 0.9245(15) 0.095(13) Uani 0.245(18) 1 d PDU A 2
H36C H 0.1827 0.9962 0.9422 0.114 Uiso 0.245(18) 1 calc PR A 2
H36D H 0.3169 0.9705 0.9511 0.114 Uiso 0.245(18) 1 calc PR A 2
Cu1 Cu 0.88344(7) 0.33739(4) 0.88106(3) 0.02056(17) Uani 1 1 d . . .
Cu2 Cu 0.62728(7) 0.31904(4) 0.86388(3) 0.01946(17) Uani 1 1 d . . .
Cu3 Cu 0.55838(6) 0.65741(4) 0.88436(3) 0.01801(16) Uani 1 1 d . . .
Cu4 Cu 0.81260(6) 0.67920(4) 0.86514(3) 0.01667(15) Uani 1 1 d . . .
N1 N 0.4859(5) 0.2949(3) 0.9139(2) 0.0243(11) Uani 1 1 d . . .
N2 N 1.0324(5) 0.3363(3) 0.8316(3) 0.0295(13) Uani 1 1 d . . .
N3 N 0.4100(5) 0.6597(3) 0.8357(2) 0.0266(12) Uani 1 1 d . . .
N4 N 0.9555(5) 0.7042(3) 0.9135(2) 0.0221(11) Uani 1 1 d . . .
O1 O 0.8720(5) 0.2187(3) 0.8847(2) 0.0338(12) Uani 1 1 d . . .
O2 O 0.6814(5) 0.2063(3) 0.8589(2) 0.0329(12) Uani 1 1 d . . .
O3 O 0.7323(4) 0.3560(2) 0.92163(18) 0.0206(9) Uani 1 1 d . . .
O4 O 0.7662(4) 0.3611(3) 0.82457(19) 0.0216(9) Uani 1 1 d . . .
O5 O 0.5198(4) 0.3286(2) 0.80108(19) 0.0248(9) Uani 1 1 d . . .
O6 O 0.5431(4) 0.4501(2) 0.80957(19) 0.0243(10) Uani 1 1 d . . .
O7 O 0.9858(4) 0.3614(3) 0.9436(2) 0.0287(11) Uani 1 1 d . . .
O8 O 0.9138(5) 0.4755(3) 0.9388(2) 0.0285(11) Uani 1 1 d . . .
O9 O 0.5352(4) 0.5182(2) 0.9412(2) 0.0254(10) Uani 1 1 d . . .
O10 O 0.4608(4) 0.6307(3) 0.9481(2) 0.0252(10) Uani 1 1 d . . .
O11 O 0.8980(5) 0.5490(3) 0.8101(2) 0.0278(10) Uani 1 1 d . . .
O12 O 0.9190(4) 0.6697(2) 0.80147(18) 0.0236(9) Uani 1 1 d . . .
O13 O 0.6722(4) 0.6371(2) 0.82597(17) 0.0188(8) Uani 1 1 d . . .
O14 O 0.7103(4) 0.6387(2) 0.92340(17) 0.0179(9) Uani 1 1 d . . .
O15 O 0.5626(5) 0.7746(3) 0.8931(2) 0.0302(11) Uani 1 1 d . . .
O16 O 0.7516(4) 0.7925(3) 0.8659(2) 0.0280(11) Uani 1 1 d . . .

loop_
_atom_site_aniso_label
_atom_site_aniso_U_11
_atom_site_aniso_U_22
_atom_site_aniso_U_33
_atom_site_aniso_U_23
_atom_site_aniso_U_13
_atom_site_aniso_U_12
Ba1 0.01852(16) 0.01224(15) 0.01607(17) -0.00026(16) -0.00080(11) 0.00138(14)
C1 0.026(3) 0.027(3) 0.034(4) 0.004(3) -0.004(3) 0.003(3)
C2 0.037(4) 0.019(3) 0.071(6) 0.016(4) 0.021(4) 0.004(3)
C3 0.025(3) 0.032(4) 0.025(3) 0.011(3) -0.009(3) -0.006(3)
C4 0.032(3) 0.039(4) 0.022(3) 0.006(3) 0.001(3) -0.010(3)
C5 0.033(4) 0.030(4) 0.033(4) 0.012(3) 0.001(3) -0.005(3)
C6 0.021(3) 0.025(3) 0.035(4) 0.000(3) -0.002(3) 0.002(3)
C7 0.019(3) 0.024(3) 0.048(4) 0.000(3) -0.003(3) -0.009(2)
C8 0.024(3) 0.035(4) 0.024(3) -0.010(3) 0.000(3) 0.001(3)
C9 0.033(4) 0.033(4) 0.032(4) -0.009(3) 0.008(3) 0.007(3)
C10 0.035(4) 0.031(4) 0.043(4) -0.015(3) 0.004(3) 0.001(3)
C11 0.030(3) 0.023(3) 0.045(5) 0.001(3) 0.004(3) 0.003(3)
C12 0.025(3) 0.025(4) 0.079(6) 0.005(4) -0.005(4) 0.017(3)
C13 0.021(3) 0.022(3) 0.020(3) 0.002(2) -0.003(2) 0.002(2)
C14 0.042(4) 0.032(4) 0.034(4) 0.002(3) -0.018(3) -0.004(3)
C15 0.028(3) 0.026(3) 0.029(4) 0.007(3) -0.013(3) -0.004(3)
C16 0.055(5) 0.037(4) 0.053(5) 0.005(4) -0.038(5) -0.006(4)
C17 0.024(3) 0.028(3) 0.025(3) -0.007(3) 0.010(3) -0.007(3)
C18 0.060(6) 0.045(5) 0.043(5) 0.004(4) 0.031(5) 0.001(4)
C19 0.029(3) 0.025(3) 0.019(3) 0.001(2) 0.004(3) 0.003(3)
C20 0.053(5) 0.031(4) 0.035(4) 0.003(3) 0.022(4) 0.009(4)
C21 0.026(3) 0.027(3) 0.019(3) 0.009(2) 0.001(3) 0.000(3)
C22 0.028(3) 0.038(4) 0.019(3) 0.003(3) -0.006(3) 0.000(3)
C23 0.031(3) 0.029(3) 0.037(4) 0.010(3) -0.008(3) 0.009(3)
C24 0.024(3) 0.025(3) 0.034(4) -0.002(3) -0.009(3) 0.002(3)
C25 0.021(3) 0.028(4) 0.061(5) -0.001(3) -0.003(3) 0.007(3)
C26 0.028(3) 0.031(3) 0.018(3) -0.008(3) 0.004(3) 0.003(3)
C27 0.029(3) 0.037(4) 0.019(3) -0.006(3) -0.003(3) -0.001(3)
C28 0.029(3) 0.025(3) 0.029(4) -0.010(3) -0.003(3) -0.006(3)
C29 0.031(3) 0.021(3) 0.043(4) 0.002(3) 0.004(3) -0.004(3)
C30 0.027(3) 0.021(3) 0.037(4) 0.002(3) -0.005(3) -0.004(3)
C31 0.024(3) 0.024(3) 0.024(3) -0.005(2) -0.002(3) -0.001(2)
C32 0.033(4) 0.025(3) 0.043(4) -0.008(3) -0.016(3) 0.004(3)
O17 0.099(10) 0.094(9) 0.105(12) -0.027(8) 0.025(10) 0.010(7)
C33 0.103(12) 0.080(11) 0.097(12) 0.027(9) 0.048(10) 0.050(10)
C34 0.148(17) 0.079(11) 0.096(14) 0.027(11) 0.032(14) 0.021(12)
C35 0.128(15) 0.119(13) 0.077(12) -0.017(11) 0.028(12) -0.050(13)
C36 0.088(12) 0.148(15) 0.125(15) -0.035(13) 0.048(11) -0.001(12)
O17B 0.12(3) 0.062(16) 0.066(19) -0.009(15) -0.029(19) -0.005(17)
C33B 0.15(3) 0.07(2) 0.09(2) -0.004(19) -0.02(2) 0.00(2)
C34B 0.15(3) 0.05(2) 0.08(2) -0.001(17) -0.05(2) 0.02(2)
C35B 0.12(3) 0.052(17) 0.07(2) 0.009(17) -0.05(2) 0.04(2)
C36B 0.14(3) 0.071(19) 0.07(2) 0.002(17) -0.02(2) 0.01(2)
Cu1 0.0186(3) 0.0156(3) 0.0274(4) -0.0008(3) -0.0068(3) 0.0015(3)
Cu2 0.0200(3) 0.0145(3) 0.0238(4) 0.0005(3) -0.0044(3) 0.0000(3)
Cu3 0.0166(3) 0.0156(3) 0.0218(4) -0.0013(3) 0.0004(3) 0.0029(3)
Cu4 0.0177(3) 0.0138(3) 0.0185(3) -0.0016(3) 0.0031(3) -0.0006(2)
N1 0.026(3) 0.016(2) 0.031(3) 0.002(2) -0.002(2) -0.002(2)
N2 0.019(2) 0.021(3) 0.049(4) -0.004(3) -0.006(2) 0.008(2)
N3 0.028(3) 0.020(3) 0.031(3) 0.003(2) -0.003(2) 0.003(2)
N4 0.021(2) 0.014(2) 0.031(3) 0.000(2) 0.005(2) -0.004(2)
O1 0.029(2) 0.020(2) 0.052(3) 0.004(2) -0.002(2) 0.0017(19)
O2 0.033(3) 0.019(2) 0.047(3) -0.003(2) -0.012(2) 0.002(2)
O3 0.0180(19) 0.020(2) 0.024(2) 0.0054(17) -0.0056(18) 0.0011(18)
O4 0.020(2) 0.021(2) 0.024(2) -0.0042(18) -0.0050(18) 0.0014(18)
O5 0.027(2) 0.017(2) 0.030(2) -0.0010(18) -0.0078(19) -0.0011(18)
O6 0.026(2) 0.019(2) 0.029(2) -0.0028(18) -0.009(2) 0.0026(19)
O7 0.026(2) 0.023(2) 0.037(3) 0.004(2) -0.013(2) 0.0002(19)
O8 0.033(3) 0.021(2) 0.032(3) 0.0042(19) -0.007(2) -0.0010(19)
O9 0.026(2) 0.018(2) 0.032(2) -0.0020(17) 0.0093(19) -0.0004(18)
O10 0.021(2) 0.023(2) 0.032(3) -0.0027(19) 0.0060(19) 0.0009(18)
O11 0.033(3) 0.019(2) 0.031(3) 0.0012(18) 0.005(2) 0.003(2)
O12 0.026(2) 0.018(2) 0.026(2) 0.0008(17) 0.0075(19) 0.0009(18)
O13 0.023(2) 0.019(2) 0.0139(19) 0.0021(16) -0.0034(17) 0.0022(17)
O14 0.020(2) 0.0171(19) 0.016(2) -0.0033(15) 0.0058(16) -0.0050(17)
O15 0.028(2) 0.020(2) 0.043(3) -0.005(2) 0.006(2) 0.0041(19)
O16 0.027(2) 0.019(2) 0.038(3) 0.001(2) 0.000(2) -0.0033(17)

loop_
_atom_type_symbol
_atom_type_description
_atom_type_scat_dispersion_real
_atom_type_scat_dispersion_imag
_atom_type_scat_source
C C 0.0033 0.0016 'International Tables Vol C Tables 4.2.6.8 and 6.1.1.4'
H H 0.0000 0.0000 'International Tables Vol C Tables 4.2.6.8 and 6.1.1.4'
N N 0.0061 0.0033 'International Tables Vol C Tables 4.2.6.8 and 6.1.1.4'
O O 0.0106 0.0060 'International Tables Vol C Tables 4.2.6.8 and 6.1.1.4'
Cu Cu 0.3201 1.2651 'International Tables Vol C Tables 4.2.6.8 and 6.1.1.4'
Ba Ba -0.3244 2.2819 'International Tables Vol C Tables 4.2.6.8 and 6.1.1.4'

loop_
_geom_angle_atom_site_label_1
_geom_angle_atom_site_label_2
_geom_angle_atom_site_label_3
_geom_angle
_geom_angle_site_symmetry_1
_geom_angle_site_symmetry_3
_geom_angle_publ_flag
O9 Ba1 O11 152.26(14) . . ?
O9 Ba1 O8 106.84(17) . . ?
O11 Ba1 O8 78.99(16) . . ?
O9 Ba1 O6 79.62(15) . . ?
O11 Ba1 O6 108.22(17) . . ?
O8 Ba1 O6 152.05(14) . . ?
O9 Ba1 O14 65.43(13) . . ?
O11 Ba1 O14 88.45(13) . . ?
O8 Ba1 O14 86.04(14) . . ?
O6 Ba1 O14 120.48(13) . . ?
O9 Ba1 O4 121.18(14) . . ?
O11 Ba1 O4 85.52(14) . . ?
O8 Ba1 O4 88.58(14) . . ?
O6 Ba1 O4 65.74(13) . . ?
O14 Ba1 O4 172.59(14) . . ?
O9 Ba1 O3 84.64(14) . . ?
O11 Ba1 O3 121.41(14) . . ?
O8 Ba1 O3 65.78(14) . . ?
O6 Ba1 O3 88.35(13) . . ?
O14 Ba1 O3 130.98(13) . . ?
O4 Ba1 O3 50.22(14) . . ?
O9 Ba1 O13 88.91(13) . . ?
O11 Ba1 O13 66.19(14) . . ?
O8 Ba1 O13 122.51(14) . . ?
O6 Ba1 O13 84.14(13) . . ?
O14 Ba1 O13 50.54(13) . . ?
O4 Ba1 O13 129.78(14) . . ?
O3 Ba1 O13 170.88(13) . . ?
O9 Ba1 Cu3 55.00(10) . . ?
O11 Ba1 Cu3 98.35(10) . . ?
O8 Ba1 Cu3 121.06(11) . . ?
O6 Ba1 Cu3 85.30(10) . . ?
O14 Ba1 Cu3 35.23(9) . . ?
O4 Ba1 Cu3 150.35(9) . . ?
O3 Ba1 Cu3 139.63(10) . . ?
O13 Ba1 Cu3 34.58(9) . . ?
O9 Ba1 Cu2 86.05(10) . . ?
O11 Ba1 Cu2 120.51(10) . . ?
O8 Ba1 Cu2 98.24(10) . . ?
O6 Ba1 Cu2 54.45(10) . . ?
O14 Ba1 Cu2 151.04(9) . . ?
O4 Ba1 Cu2 35.16(10) . . ?
O3 Ba1 Cu2 34.65(9) . . ?
O13 Ba1 Cu2 138.53(9) . . ?
Cu3 Ba1 Cu2 129.69(2) . . ?
O9 Ba1 Cu1 119.71(10) . . ?
O11 Ba1 Cu1 86.18(10) . . ?
O8 Ba1 Cu1 54.74(11) . . ?
O6 Ba1 Cu1 98.08(10) . . ?
O14 Ba1 Cu1 140.71(9) . . ?
O4 Ba1 Cu1 34.53(9) . . ?
O3 Ba1 Cu1 35.29(10) . . ?
O13 Ba1 Cu1 151.30(9) . . ?
Cu3 Ba1 Cu1 173.26(2) . . ?
Cu2 Ba1 Cu1 50.18(2) . . ?
O9 Ba1 Cu4 98.20(10) . . ?
O11 Ba1 Cu4 54.45(10) . . ?
O8 Ba1 Cu4 87.24(10) . . ?
O6 Ba1 Cu4 119.29(10) . . ?
O14 Ba1 Cu4 34.85(9) . . ?
O4 Ba1 Cu4 139.81(10) . . ?
O3 Ba1 Cu4 152.32(9) . . ?
O13 Ba1 Cu4 35.32(9) . . ?
Cu3 Ba1 Cu4 50.120(19) . . ?
Cu2 Ba1 Cu4 171.84(2) . . ?
Cu1 Ba1 Cu4 131.25(2) . . ?
O1 C1 O2 125.9(6) . . ?
O1 C1 C2 116.8(6) . . ?
O2 C1 C2 117.3(6) . . ?
C1 C2 H2A 109.5 . . ?
C1 C2 H2B 109.5 . . ?
H2A C2 H2B 109.5 . . ?
C1 C2 H2C 109.5 . . ?
H2A C2 H2C 109.5 . . ?
H2B C2 H2C 109.5 . . ?
O3 C3 C4 111.9(6) . . ?
O3 C3 H3A 109.2 . . ?
C4 C3 H3A 109.2 . . ?
O3 C3 H3B 109.2 . . ?
C4 C3 H3B 109.2 . . ?
H3A C3 H3B 107.9 . . ?
C3 C4 C5 113.6(6) . . ?
C3 C4 H4A 108.8 . . ?
C5 C4 H4A 108.8 . . ?
C3 C4 H4B 108.8 . . ?
C5 C4 H4B 108.8 . . ?
H4A C4 H4B 107.7 . . ?
N1 C5 C4 114.2(6) . . ?
N1 C5 H5A 108.7 . . ?
C4 C5 H5A 108.7 . . ?
N1 C5 H5B 108.7 . . ?
C4 C5 H5B 108.7 . . ?
H5A C5 H5B 107.6 . . ?
N1 C6 H6A 109.5 . . ?
N1 C6 H6B 109.5 . . ?
H6A C6 H6B 109.5 . . ?
N1 C6 H6C 109.5 . . ?
H6A C6 H6C 109.5 . . ?
H6B C6 H6C 109.5 . . ?
N1 C7 H7A 109.5 . . ?
N1 C7 H7B 109.5 . . ?
H7A C7 H7B 109.5 . . ?
N1 C7 H7C 109.5 . . ?
H7A C7 H7C 109.5 . . ?
H7B C7 H7C 109.5 . . ?
O4 C8 C9 111.6(6) . . ?
O4 C8 H8A 109.3 . . ?
C9 C8 H8A 109.3 . . ?
O4 C8 H8B 109.3 . . ?
C9 C8 H8B 109.3 . . ?
H8A C8 H8B 108.0 . . ?
C10 C9 C8 113.9(7) . . ?
C10 C9 H9A 108.8 . . ?
C8 C9 H9A 108.8 . . ?
C10 C9 H9B 108.8 . . ?
C8 C9 H9B 108.8 . . ?
H9A C9 H9B 107.7 . . ?
C9 C10 N2 114.9(6) . . ?
C9 C10 H10A 108.6 . . ?
N2 C10 H10A 108.6 . . ?
C9 C10 H10B 108.6 . . ?
N2 C10 H10B 108.6 . . ?
H10A C10 H10B 107.5 . . ?
N2 C11 H11A 109.5 . . ?
N2 C11 H11B 109.5 . . ?
H11A C11 H11B 109.5 . . ?
N2 C11 H11C 109.5 . . ?
H11A C11 H11C 109.5 . . ?
H11B C11 H11C 109.5 . . ?
N2 C12 H12A 109.5 . . ?
N2 C12 H12B 109.5 . . ?
H12A C12 H12B 109.5 . . ?
N2 C12 H12C 109.5 . . ?
H12A C12 H12C 109.5 . . ?
H12B C12 H12C 109.5 . . ?
O6 C13 O5 124.9(6) . . ?
O6 C13 C14 119.1(6) . . ?
O5 C13 C14 116.0(6) . . ?
C13 C14 H14A 109.5 . . ?
C13 C14 H14B 109.5 . . ?
H14A C14 H14B 109.5 . . ?
C13 C14 H14C 109.5 . . ?
H14A C14 H14C 109.5 . . ?
H14B C14 H14C 109.5 . . ?
O8 C15 O7 125.1(6) . . ?
O8 C15 C16 118.9(7) . . ?
O7 C15 C16 115.9(6) . . ?
C15 C16 H16A 109.5 . . ?
C15 C16 H16B 109.5 . . ?
H16A C16 H16B 109.5 . . ?
C15 C16 H16C 109.5 . . ?
H16A C16 H16C 109.5 . . ?
H16B C16 H16C 109.5 . . ?
O9 C17 O10 124.6(6) . . ?
O9 C17 C18 119.2(7) . . ?
O10 C17 C18 116.2(6) . . ?
C17 C18 H18A 109.5 . . ?
C17 C18 H18B 109.5 . . ?
H18A C18 H18B 109.5 . . ?
C17 C18 H18C 109.5 . . ?
H18A C18 H18C 109.5 . . ?
H18B C18 H18C 109.5 . . ?
O11 C19 O12 124.2(6) . . ?
O11 C19 C20 119.7(6) . . ?
O12 C19 C20 116.1(6) . . ?
C19 C20 H20A 109.5 . . ?
C19 C20 H20B 109.5 . . ?
H20A C20 H20B 109.5 . . ?
C19 C20 H20C 109.5 . . ?
H20A C20 H20C 109.5 . . ?
H20B C20 H20C 109.5 . . ?
O13 C21 C22 111.2(5) . . ?
O13 C21 H21A 109.4 . . ?
C22 C21 H21A 109.4 . . ?
O13 C21 H21B 109.4 . . ?
C22 C21 H21B 109.4 . . ?
H21A C21 H21B 108.0 . . ?
C23 C22 C21 112.7(6) . . ?
C23 C22 H22A 109.1 . . ?
C21 C22 H22A 109.1 . . ?
C23 C22 H22B 109.1 . . ?
C21 C22 H22B 109.1 . . ?
H22A C22 H22B 107.8 . . ?
N3 C23 C22 114.5(6) . . ?
N3 C23 H23A 108.6 . . ?
C22 C23 H23A 108.6 . . ?
N3 C23 H23B 108.6 . . ?
C22 C23 H23B 108.6 . . ?
H23A C23 H23B 107.6 . . ?
N3 C24 H24A 109.5 . . ?
N3 C24 H24B 109.5 . . ?
H24A C24 H24B 109.5 . . ?
N3 C24 H24C 109.5 . . ?
H24A C24 H24C 109.5 . . ?
H24B C24 H24C 109.5 . . ?
N3 C25 H25A 109.5 . . ?
N3 C25 H25B 109.5 . . ?
H25A C25 H25B 109.5 . . ?
N3 C25 H25C 109.5 . . ?
H25A C25 H25C 109.5 . . ?
H25B C25 H25C 109.5 . . ?
O14 C26 C27 112.1(5) . . ?
O14 C26 H26A 109.2 . . ?
C27 C26 H26A 109.2 . . ?
O14 C26 H26B 109.2 . . ?
C27 C26 H26B 109.2 . . ?
H26A C26 H26B 107.9 . . ?
C28 C27 C26 113.7(6) . . ?
C28 C27 H27A 108.8 . . ?
C26 C27 H27A 108.8 . . ?
C28 C27 H27B 108.8 . . ?
C26 C27 H27B 108.8 . . ?
H27A C27 H27B 107.7 . . ?
C27 C28 N4 114.3(5) . . ?
C27 C28 H28A 108.7 . . ?
N4 C28 H28A 108.7 . . ?
C27 C28 H28B 108.7 . . ?
N4 C28 H28B 108.7 . . ?
H28A C28 H28B 107.6 . . ?
N4 C29 H29A 109.5 . . ?
N4 C29 H29B 109.5 . . ?
H29A C29 H29B 109.5 . . ?
N4 C29 H29C 109.5 . . ?
H29A C29 H29C 109.5 . . ?
H29B C29 H29C 109.5 . . ?
N4 C30 H30A 109.5 . . ?
N4 C30 H30B 109.5 . . ?
H30A C30 H30B 109.5 . . ?
N4 C30 H30C 109.5 . . ?
H30A C30 H30C 109.5 . . ?
H30B C30 H30C 109.5 . . ?
O16 C31 O15 126.0(6) . . ?
O16 C31 C32 118.0(6) . . ?
O15 C31 C32 116.0(6) . . ?
C31 C32 H32A 109.5 . . ?
C31 C32 H32B 109.5 . . ?
H32A C32 H32B 109.5 . . ?
C31 C32 H32C 109.5 . . ?
H32A C32 H32C 109.5 . . ?
H32B C32 H32C 109.5 . . ?
C36 O17 C33 98.6(15) . . ?
C34 C33 O17 106.9(16) . . ?
C34 C33 H33A 110.3 . . ?
O17 C33 H33A 110.3 . . ?
C34 C33 H33B 110.3 . . ?
O17 C33 H33B 110.3 . . ?
H33A C33 H33B 108.6 . . ?
C33 C34 C35 103(2) . . ?
C33 C34 H34A 111.1 . . ?
C35 C34 H34A 111.1 . . ?
C33 C34 H34B 111.1 . . ?
C35 C34 H34B 111.1 . . ?
H34A C34 H34B 109.1 . . ?
C36 C35 C34 99.2(19) . . ?
C36 C35 H35A 111.9 . . ?
C34 C35 H35A 111.9 . . ?
C36 C35 H35B 111.9 . . ?
C34 C35 H35B 111.9 . . ?
H35A C35 H35B 109.6 . . ?
O17 C36 C35 114.3(18) . . ?
O17 C36 H36A 108.7 . . ?
C35 C36 H36A 108.7 . . ?
O17 C36 H36B 108.7 . . ?
C35 C36 H36B 108.7 . . ?
H36A C36 H36B 107.6 . . ?
C36B O17B C33B 99(2) . . ?
C34B C33B O17B 106(3) . . ?
C34B C33B H33C 110.5 . . ?
O17B C33B H33C 110.5 . . ?
C34B C33B H33D 110.5 . . ?
O17B C33B H33D 110.5 . . ?
H33C C33B H33D 108.7 . . ?
C33B C34B C35B 104(3) . . ?
C33B C34B H34C 110.9 . . ?
C35B C34B H34C 110.9 . . ?
C33B C34B H34D 110.9 . . ?
C35B C34B H34D 110.9 . . ?
H34C C34B H34D 108.9 . . ?
C36B C35B C34B 97(3) . . ?
C36B C35B H35C 112.3 . . ?
C34B C35B H35C 112.3 . . ?
C36B C35B H35D 112.3 . . ?
C34B C35B H35D 112.3 . . ?
H35C C35B H35D 109.9 . . ?
O17B C36B C35B 115(3) . . ?
O17B C36B H36C 108.6 . . ?
C35B C36B H36C 108.6 . . ?
O17B C36B H36D 108.6 . . ?
C35B C36B H36D 108.6 . . ?
H36C C36B H36D 107.6 . . ?
O4 Cu1 O7 153.5(2) . . ?
O4 Cu1 O3 75.03(19) . . ?
O7 Cu1 O3 94.1(2) . . ?
O4 Cu1 N2 97.7(2) . . ?
O7 Cu1 N2 89.1(2) . . ?
O3 Cu1 N2 169.2(2) . . ?
O4 Cu1 O1 102.1(2) . . ?
O7 Cu1 O1 103.0(2) . . ?
O3 Cu1 O1 95.7(2) . . ?
N2 Cu1 O1 93.6(2) . . ?
O4 Cu1 Cu2 42.47(15) . . ?
O7 Cu1 Cu2 135.48(16) . . ?
O3 Cu1 Cu2 41.83(13) . . ?
N2 Cu1 Cu2 135.33(17) . . ?
O1 Cu1 Cu2 80.42(14) . . ?
O4 Cu1 Ba1 55.02(13) . . ?
O7 Cu1 Ba1 98.86(14) . . ?
O3 Cu1 Ba1 55.41(12) . . ?
N2 Cu1 Ba1 113.94(16) . . ?
O1 Cu1 Ba1 144.94(14) . . ?
Cu2 Cu1 Ba1 64.83(2) . . ?
O3 Cu2 O5 154.74(19) . . ?
O3 Cu2 O4 75.16(19) . . ?
O5 Cu2 O4 94.0(2) . . ?
O3 Cu2 N1 96.3(2) . . ?
O5 Cu2 N1 90.6(2) . . ?
O4 Cu2 N1 168.2(2) . . ?
O3 Cu2 O2 101.49(19) . . ?
O5 Cu2 O2 102.4(2) . . ?
O4 Cu2 O2 96.9(2) . . ?
N1 Cu2 O2 92.7(2) . . ?
O3 Cu2 Cu1 42.74(14) . . ?
O5 Cu2 Cu1 135.01(15) . . ?
O4 Cu2 Cu1 41.72(13) . . ?
N1 Cu2 Cu1 134.35(17) . . ?
O2 Cu2 Cu1 80.74(14) . . ?
O3 Cu2 Ba1 55.52(13) . . ?
O5 Cu2 Ba1 99.48(13) . . ?
O4 Cu2 Ba1 55.12(13) . . ?
N1 Cu2 Ba1 113.42(15) . . ?
O2 Cu2 Ba1 145.53(15) . . ?
Cu1 Cu2 Ba1 64.99(2) . . ?
O13 Cu3 O10 153.90(19) . . ?
O13 Cu3 O14 75.94(18) . . ?
O10 Cu3 O14 93.14(19) . . ?
O13 Cu3 N3 96.4(2) . . ?
O10 Cu3 N3 90.7(2) . . ?
O14 Cu3 N3 169.3(2) . . ?
O13 Cu3 O15 104.28(19) . . ?
O10 Cu3 O15 100.35(19) . . ?
O14 Cu3 O15 95.97(19) . . ?
N3 Cu3 O15 93.2(2) . . ?
O13 Cu3 Cu4 42.93(13) . . ?
O10 Cu3 Cu4 134.90(15) . . ?
O14 Cu3 Cu4 42.33(12) . . ?
N3 Cu3 Cu4 134.35(17) . . ?
O15 Cu3 Cu4 81.91(14) . . ?
O13 Cu3 Ba1 55.88(12) . . ?
O10 Cu3 Ba1 98.35(14) . . ?
O14 Cu3 Ba1 55.23(12) . . ?
N3 Cu3 Ba1 114.28(16) . . ?
O15 Cu3 Ba1 146.41(14) . . ?
Cu4 Cu3 Ba1 65.20(2) . . ?
O12 Cu4 O14 152.98(18) . . ?
O12 Cu4 O13 93.75(19) . . ?
O14 Cu4 O13 75.15(18) . . ?
O12 Cu4 N4 90.1(2) . . ?
O14 Cu4 N4 97.0(2) . . ?
O13 Cu4 N4 169.16(19) . . ?
O12 Cu4 O16 106.30(19) . . ?
O14 Cu4 O16 99.52(19) . . ?
O13 Cu4 O16 96.89(18) . . ?
N4 Cu4 O16 91.7(2) . . ?
O12 Cu4 Cu3 135.06(14) . . ?
O14 Cu4 Cu3 42.60(14) . . ?
O13 Cu4 Cu3 41.73(13) . . ?
N4 Cu4 Cu3 134.75(16) . . ?
O16 Cu4 Cu3 79.63(12) . . ?
O12 Cu4 Ba1 98.44(13) . . ?
O14 Cu4 Ba1 54.88(12) . . ?
O13 Cu4 Ba1 55.52(12) . . ?
N4 Cu4 Ba1 113.88(15) . . ?
O16 Cu4 Ba1 144.29(13) . . ?
Cu3 Cu4 Ba1 64.68(2) . . ?
C6 N1 C5 110.5(6) . . ?
C6 N1 C7 107.4(5) . . ?
C5 N1 C7 107.5(5) . . ?
C6 N1 Cu2 110.0(4) . . ?
C5 N1 Cu2 112.9(4) . . ?
C7 N1 Cu2 108.3(4) . . ?
C12 N2 C11 107.7(6) . . ?
C12 N2 C10 108.3(6) . . ?
C11 N2 C10 109.8(6) . . ?
C12 N2 Cu1 108.8(5) . . ?
C11 N2 Cu1 110.2(4) . . ?
C10 N2 Cu1 112.0(4) . . ?
C23 N3 C24 109.9(6) . . ?
C23 N3 C25 106.8(6) . . ?
C24 N3 C25 108.2(6) . . ?
C23 N3 Cu3 113.5(5) . . ?
C24 N3 Cu3 109.9(4) . . ?
C25 N3 Cu3 108.3(4) . . ?
C29 N4 C30 108.0(5) . . ?
C29 N4 C28 107.2(5) . . ?
C30 N4 C28 109.0(5) . . ?
C29 N4 Cu4 109.4(4) . . ?
C30 N4 Cu4 111.0(4) . . ?
C28 N4 Cu4 112.1(4) . . ?
C1 O1 Cu1 125.5(4) . . ?
C1 O2 Cu2 125.7(5) . . ?
C3 O3 Cu2 123.9(4) . . ?
C3 O3 Cu1 117.6(4) . . ?
Cu2 O3 Cu1 95.4(2) . . ?
C3 O3 Ba1 131.0(4) . . ?
Cu2 O3 Ba1 89.83(15) . . ?
Cu1 O3 Ba1 89.30(16) . . ?
C8 O4 Cu1 123.6(4) . . ?
C8 O4 Cu2 118.6(4) . . ?
Cu1 O4 Cu2 95.8(2) . . ?
C8 O4 Ba1 129.3(4) . . ?
Cu1 O4 Ba1 90.45(16) . . ?
Cu2 O4 Ba1 89.72(17) . . ?
C13 O5 Cu2 113.8(4) . . ?
C13 O6 Ba1 143.9(4) . . ?
C15 O7 Cu1 114.7(4) . . ?
C15 O8 Ba1 143.6(4) . . ?
C17 O9 Ba1 144.4(4) . . ?
C17 O10 Cu3 114.9(4) . . ?
C19 O11 Ba1 144.9(4) . . ?
C19 O12 Cu4 114.8(4) . . ?
C21 O13 Cu3 124.0(4) . . ?
C21 O13 Cu4 117.8(4) . . ?
Cu3 O13 Cu4 95.34(18) . . ?
C21 O13 Ba1 131.2(4) . . ?
Cu3 O13 Ba1 89.54(15) . . ?
Cu4 O13 Ba1 89.16(15) . . ?
C26 O14 Cu4 123.0(4) . . ?
C26 O14 Cu3 117.5(4) . . ?
Cu4 O14 Cu3 95.08(19) . . ?
C26 O14 Ba1 131.7(4) . . ?
Cu4 O14 Ba1 90.27(15) . . ?
Cu3 O14 Ba1 89.54(15) . . ?
C31 O15 Cu3 124.6(4) . . ?
C31 O16 Cu4 124.8(4) . . ?

loop_
_geom_bond_atom_site_label_1
_geom_bond_atom_site_label_2
_geom_bond_distance
_geom_bond_site_symmetry_2
_geom_bond_publ_flag
Ba1 O9 2.692(5) . ?
Ba1 O11 2.697(5) . ?
Ba1 O8 2.707(5) . ?
Ba1 O6 2.718(5) . ?
Ba1 O14 2.834(4) . ?
Ba1 O4 2.837(5) . ?
Ba1 O3 2.851(4) . ?
Ba1 O13 2.856(4) . ?
Ba1 Cu3 3.4500(8) . ?
Ba1 Cu2 3.4584(8) . ?
Ba1 Cu1 3.4627(8) . ?
Ba1 Cu4 3.4648(8) . ?
C1 O1 1.262(9) . ?
C1 O2 1.263(8) . ?
C1 C2 1.510(9) . ?
C2 H2A 0.9800 . ?
C2 H2B 0.9800 . ?
C2 H2C 0.9800 . ?
C3 O3 1.427(8) . ?
C3 C4 1.506(10) . ?
C3 H3A 0.9900 . ?
C3 H3B 0.9900 . ?
C4 C5 1.519(10) . ?
C4 H4A 0.9900 . ?
C4 H4B 0.9900 . ?
C5 N1 1.491(9) . ?
C5 H5A 0.9900 . ?
C5 H5B 0.9900 . ?
C6 N1 1.484(8) . ?
C6 H6A 0.9800 . ?
C6 H6B 0.9800 . ?
C6 H6C 0.9800 . ?
C7 N1 1.501(8) . ?
C7 H7A 0.9800 . ?
C7 H7B 0.9800 . ?
C7 H7C 0.9800 . ?
C8 O4 1.420(8) . ?
C8 C9 1.520(10) . ?
C8 H8A 0.9900 . ?
C8 H8B 0.9900 . ?
C9 C10 1.503(11) . ?
C9 H9A 0.9900 . ?
C9 H9B 0.9900 . ?
C10 N2 1.507(10) . ?
C10 H10A 0.9900 . ?
C10 H10B 0.9900 . ?
C11 N2 1.485(9) . ?
C11 H11A 0.9800 . ?
C11 H11B 0.9800 . ?
C11 H11C 0.9800 . ?
C12 N2 1.485(8) . ?
C12 H12A 0.9800 . ?
C12 H12B 0.9800 . ?
C12 H12C 0.9800 . ?
C13 O6 1.248(8) . ?
C13 O5 1.285(8) . ?
C13 C14 1.515(9) . ?
C14 H14A 0.9800 . ?
C14 H14B 0.9800 . ?
C14 H14C 0.9800 . ?
C15 O8 1.261(8) . ?
C15 O7 1.263(9) . ?
C15 C16 1.534(10) . ?
C16 H16A 0.9800 . ?
C16 H16B 0.9800 . ?
C16 H16C 0.9800 . ?
C17 O9 1.240(8) . ?
C17 O10 1.276(8) . ?
C17 C18 1.507(10) . ?
C18 H18A 0.9800 . ?
C18 H18B 0.9800 . ?
C18 H18C 0.9800 . ?
C19 O11 1.256(8) . ?
C19 O12 1.266(8) . ?
C19 C20 1.530(10) . ?
C20 H20A 0.9800 . ?
C20 H20B 0.9800 . ?
C20 H20C 0.9800 . ?
C21 O13 1.425(7) . ?
C21 C22 1.524(9) . ?
C21 H21A 0.9900 . ?
C21 H21B 0.9900 . ?
C22 C23 1.506(10) . ?
C22 H22A 0.9900 . ?
C22 H22B 0.9900 . ?
C23 N3 1.482(9) . ?
C23 H23A 0.9900 . ?
C23 H23B 0.9900 . ?
C24 N3 1.485(9) . ?
C24 H24A 0.9800 . ?
C24 H24B 0.9800 . ?
C24 H24C 0.9800 . ?
C25 N3 1.495(9) . ?
C25 H25A 0.9800 . ?
C25 H25B 0.9800 . ?
C25 H25C 0.9800 . ?
C26 O14 1.426(7) . ?
C26 C27 1.532(10) . ?
C26 H26A 0.9900 . ?
C26 H26B 0.9900 . ?
C27 C28 1.500(10) . ?
C27 H27A 0.9900 . ?
C27 H27B 0.9900 . ?
C28 N4 1.505(9) . ?
C28 H28A 0.9900 . ?
C28 H28B 0.9900 . ?
C29 N4 1.472(8) . ?
C29 H29A 0.9800 . ?
C29 H29B 0.9800 . ?
C29 H29C 0.9800 . ?
C30 N4 1.483(8) . ?
C30 H30A 0.9800 . ?
C30 H30B 0.9800 . ?
C30 H30C 0.9800 . ?
C31 O16 1.264(8) . ?
C31 O15 1.268(8) . ?
C31 C32 1.513(9) . ?
C32 H32A 0.9800 . ?
C32 H32B 0.9800 . ?
C32 H32C 0.9800 . ?
O17 C36 1.42(2) . ?
O17 C33 1.571(19) . ?
C33 C34 1.38(3) . ?
C33 H33A 0.9900 . ?
C33 H33B 0.9900 . ?
C34 C35 1.51(3) . ?
C34 H34A 0.9900 . ?
C34 H34B 0.9900 . ?
C35 C36 1.46(3) . ?
C35 H35A 0.9900 . ?
C35 H35B 0.9900 . ?
C36 H36A 0.9900 . ?
C36 H36B 0.9900 . ?
O17B C36B 1.43(3) . ?
O17B C33B 1.56(3) . ?
C33B C34B 1.38(4) . ?
C33B H33C 0.9900 . ?
C33B H33D 0.9900 . ?
C34B C35B 1.52(4) . ?
C34B H34C 0.9900 . ?
C34B H34D 0.9900 . ?
C35B C36B 1.47(4) . ?
C35B H35C 0.9900 . ?
C35B H35D 0.9900 . ?
C36B H36C 0.9900 . ?
C36B H36D 0.9900 . ?
Cu1 O4 1.963(5) . ?
Cu1 O7 1.969(5) . ?
Cu1 O3 2.001(5) . ?
Cu1 N2 2.071(6) . ?
Cu1 O1 2.174(5) . ?
Cu1 Cu2 2.9348(11) . ?
Cu2 O3 1.966(5) . ?
Cu2 O5 1.968(5) . ?
Cu2 O4 1.992(5) . ?
Cu2 N1 2.060(6) . ?
Cu2 O2 2.153(5) . ?
Cu3 O13 1.958(5) . ?
Cu3 O10 1.972(5) . ?
Cu3 O14 1.990(5) . ?
Cu3 N3 2.053(6) . ?
Cu3 O15 2.153(5) . ?
Cu3 Cu4 2.9289(10) . ?
Cu4 O12 1.976(4) . ?
Cu4 O14 1.980(4) . ?
Cu4 O13 2.004(5) . ?
Cu4 N4 2.052(6) . ?
Cu4 O16 2.182(5) . ?

loop_
_geom_torsion_atom_site_label_1
_geom_torsion_atom_site_label_2
_geom_torsion_atom_site_label_3
_geom_torsion_atom_site_label_4
_geom_torsion
_geom_torsion_site_symmetry_1
_geom_torsion_site_symmetry_2
_geom_torsion_site_symmetry_3
_geom_torsion_site_symmetry_4
_geom_torsion_publ_flag
O3 C3 C4 C5 66.0(8) . . . . ?
C3 C4 C5 N1 -74.8(8) . . . . ?
O4 C8 C9 C10 67.3(8) . . . . ?
C8 C9 C10 N2 -75.2(8) . . . . ?
O13 C21 C22 C23 67.4(7) . . . . ?
C21 C22 C23 N3 -75.2(8) . . . . ?
O14 C26 C27 C28 65.5(8) . . . . ?
C26 C27 C28 N4 -75.1(8) . . . . ?
C36 O17 C33 C34 -25(3) . . . . ?
O17 C33 C34 C35 41(3) . . . . ?
C33 C34 C35 C36 -40(3) . . . . ?
C33 O17 C36 C35 -2(3) . . . . ?
C34 C35 C36 O17 25(3) . . . . ?
C36B O17B C33B C34B 24(7) . . . . ?
O17B C33B C34B C35B -42(6) . . . . ?
C33B C34B C35B C36B 42(6) . . . . ?
C33B O17B C36B C35B 4(7) . . . . ?
C34B C35B C36B O17B -28(7) . . . . ?
O9 Ba1 Cu1 O4 102.8(2) . . . . ?
O11 Ba1 Cu1 O4 -87.7(2) . . . . ?
O8 Ba1 Cu1 O4 -166.9(2) . . . . ?
O6 Ba1 Cu1 O4 20.2(2) . . . . ?
O14 Ba1 Cu1 O4 -170.5(2) . . . . ?
O3 Ba1 Cu1 O4 95.7(2) . . . . ?
O13 Ba1 Cu1 O4 -72.3(3) . . . . ?
Cu2 Ba1 Cu1 O4 48.24(18) . . . . ?
Cu4 Ba1 Cu1 O4 -121.19(18) . . . . ?
O9 Ba1 Cu1 O7 -81.8(2) . . . . ?
O11 Ba1 Cu1 O7 87.7(2) . . . . ?
O8 Ba1 Cu1 O7 8.5(2) . . . . ?
O6 Ba1 Cu1 O7 -164.39(19) . . . . ?
O14 Ba1 Cu1 O7 4.9(2) . . . . ?
O4 Ba1 Cu1 O7 175.4(2) . . . . ?
O3 Ba1 Cu1 O7 -88.9(2) . . . . ?
O13 Ba1 Cu1 O7 103.1(2) . . . . ?
Cu2 Ba1 Cu1 O7 -136.39(16) . . . . ?
Cu4 Ba1 Cu1 O7 54.19(16) . . . . ?
O9 Ba1 Cu1 O3 7.1(2) . . . . ?
O11 Ba1 Cu1 O3 176.64(19) . . . . ?
O8 Ba1 Cu1 O3 97.4(2) . . . . ?
O6 Ba1 Cu1 O3 -75.47(19) . . . . ?
O14 Ba1 Cu1 O3 93.8(2) . . . . ?
O4 Ba1 Cu1 O3 -95.7(2) . . . . ?
O13 Ba1 Cu1 O3 -168.0(2) . . . . ?
Cu2 Ba1 Cu1 O3 -47.47(16) . . . . ?
Cu4 Ba1 Cu1 O3 143.11(16) . . . . ?
O9 Ba1 Cu1 N2 -174.8(2) . . . . ?
O11 Ba1 Cu1 N2 -5.3(2) . . . . ?
O8 Ba1 Cu1 N2 -84.5(2) . . . . ?
O6 Ba1 Cu1 N2 102.6(2) . . . . ?
O14 Ba1 Cu1 N2 -88.1(2) . . . . ?
O4 Ba1 Cu1 N2 82.4(2) . . . . ?
O3 Ba1 Cu1 N2 178.1(2) . . . . ?
O13 Ba1 Cu1 N2 10.1(3) . . . . ?
Cu2 Ba1 Cu1 N2 130.63(19) . . . . ?
Cu4 Ba1 Cu1 N2 -38.80(19) . . . . ?
O9 Ba1 Cu1 O1 46.5(3) . . . . ?
O11 Ba1 Cu1 O1 -144.0(3) . . . . ?
O8 Ba1 Cu1 O1 136.7(3) . . . . ?
O6 Ba1 Cu1 O1 -36.2(3) . . . . ?
O14 Ba1 Cu1 O1 133.1(3) . . . . ?
O4 Ba1 Cu1 O1 -56.4(3) . . . . ?
O3 Ba1 Cu1 O1 39.3(3) . . . . ?
O13 Ba1 Cu1 O1 -128.7(3) . . . . ?
Cu2 Ba1 Cu1 O1 -8.2(3) . . . . ?
Cu4 Ba1 Cu1 O1 -177.6(3) . . . . ?
O9 Ba1 Cu1 Cu2 54.61(12) . . . . ?
O11 Ba1 Cu1 Cu2 -135.89(11) . . . . ?
O8 Ba1 Cu1 Cu2 144.89(14) . . . . ?
O6 Ba1 Cu1 Cu2 -28.01(11) . . . . ?
O14 Ba1 Cu1 Cu2 141.25(14) . . . . ?
O4 Ba1 Cu1 Cu2 -48.24(18) . . . . ?
O3 Ba1 Cu1 Cu2 47.47(16) . . . . ?
O13 Ba1 Cu1 Cu2 -120.56(19) . . . . ?
Cu4 Ba1 Cu1 Cu2 -169.43(3) . . . . ?
O4 Cu1 Cu2 O3 -130.3(3) . . . . ?
O7 Cu1 Cu2 O3 11.0(3) . . . . ?
N2 Cu1 Cu2 O3 -164.8(3) . . . . ?
O1 Cu1 Cu2 O3 109.8(2) . . . . ?
Ba1 Cu1 Cu2 O3 -65.45(19) . . . . ?
O4 Cu1 Cu2 O5 13.0(3) . . . . ?
O7 Cu1 Cu2 O5 154.3(3) . . . . ?
O3 Cu1 Cu2 O5 143.3(3) . . . . ?
N2 Cu1 Cu2 O5 -21.4(3) . . . . ?
O1 Cu1 Cu2 O5 -106.8(3) . . . . ?
Ba1 Cu1 Cu2 O5 77.90(19) . . . . ?
O7 Cu1 Cu2 O4 141.3(3) . . . . ?
O3 Cu1 Cu2 O4 130.3(3) . . . . ?
N2 Cu1 Cu2 O4 -34.5(3) . . . . ?
O1 Cu1 Cu2 O4 -119.9(3) . . . . ?
Ba1 Cu1 Cu2 O4 64.9(2) . . . . ?
O4 Cu1 Cu2 N1 -163.9(3) . . . . ?
O7 Cu1 Cu2 N1 -22.6(3) . . . . ?
O3 Cu1 Cu2 N1 -33.6(3) . . . . ?
N2 Cu1 Cu2 N1 161.6(3) . . . . ?
O1 Cu1 Cu2 N1 76.2(3) . . . . ?
Ba1 Cu1 Cu2 N1 -99.1(2) . . . . ?
O4 Cu1 Cu2 O2 111.4(3) . . . . ?
O7 Cu1 Cu2 O2 -107.3(3) . . . . ?
O3 Cu1 Cu2 O2 -118.3(2) . . . . ?
N2 Cu1 Cu2 O2 76.9(3) . . . . ?
O1 Cu1 Cu2 O2 -8.5(2) . . . . ?
Ba1 Cu1 Cu2 O2 176.26(16) . . . . ?
O4 Cu1 Cu2 Ba1 -64.9(2) . . . . ?
O7 Cu1 Cu2 Ba1 76.4(2) . . . . ?
O3 Cu1 Cu2 Ba1 65.45(19) . . . . ?
N2 Cu1 Cu2 Ba1 -99.3(2) . . . . ?
O1 Cu1 Cu2 Ba1 175.26(16) . . . . ?
O9 Ba1 Cu2 O3 -86.3(2) . . . . ?
O11 Ba1 Cu2 O3 102.2(2) . . . . ?
O8 Ba1 Cu2 O3 20.2(2) . . . . ?
O6 Ba1 Cu2 O3 -166.4(2) . . . . ?
O14 Ba1 Cu2 O3 -76.6(3) . . . . ?
O4 Ba1 Cu2 O3 95.7(2) . . . . ?
O13 Ba1 Cu2 O3 -170.2(2) . . . . ?
Cu3 Ba1 Cu2 O3 -122.73(17) . . . . ?
Cu1 Ba1 Cu2 O3 48.49(17) . . . . ?
O9 Ba1 Cu2 O5 89.70(18) . . . . ?
O11 Ba1 Cu2 O5 -81.80(19) . . . . ?
O8 Ba1 Cu2 O5 -163.83(19) . . . . ?
O6 Ba1 Cu2 O5 9.6(2) . . . . ?
O14 Ba1 Cu2 O5 99.4(2) . . . . ?
O4 Ba1 Cu2 O5 -88.3(2) . . . . ?
O3 Ba1 Cu2 O5 176.0(2) . . . . ?
O13 Ba1 Cu2 O5 5.8(2) . . . . ?
Cu3 Ba1 Cu2 O5 53.27(15) . . . . ?
Cu1 Ba1 Cu2 O5 -135.51(15) . . . . ?
O9 Ba1 Cu2 O4 177.96(19) . . . . ?
O11 Ba1 Cu2 O4 6.5(2) . . . . ?
O8 Ba1 Cu2 O4 -75.6(2) . . . . ?
O6 Ba1 Cu2 O4 97.9(2) . . . . ?
O14 Ba1 Cu2 O4 -172.3(3) . . . . ?
O3 Ba1 Cu2 O4 -95.7(2) . . . . ?
O13 Ba1 Cu2 O4 94.1(2) . . . . ?
Cu3 Ba1 Cu2 O4 141.52(16) . . . . ?
Cu1 Ba1 Cu2 O4 -47.25(16) . . . . ?
O9 Ba1 Cu2 N1 -5.1(2) . . . . ?
O11 Ba1 Cu2 N1 -176.6(2) . . . . ?
O8 Ba1 Cu2 N1 101.4(2) . . . . ?
O6 Ba1 Cu2 N1 -85.2(2) . . . . ?
O14 Ba1 Cu2 N1 4.6(3) . . . . ?
O4 Ba1 Cu2 N1 176.9(2) . . . . ?
O3 Ba1 Cu2 N1 81.2(2) . . . . ?
O13 Ba1 Cu2 N1 -89.0(2) . . . . ?
Cu3 Ba1 Cu2 N1 -41.54(18) . . . . ?
Cu1 Ba1 Cu2 N1 129.69(18) . . . . ?
O9 Ba1 Cu2 O2 -141.3(3) . . . . ?
O11 Ba1 Cu2 O2 47.2(3) . . . . ?
O8 Ba1 Cu2 O2 -34.9(3) . . . . ?
O6 Ba1 Cu2 O2 138.6(3) . . . . ?
O14 Ba1 Cu2 O2 -131.6(3) . . . . ?
O4 Ba1 Cu2 O2 40.7(3) . . . . ?
O3 Ba1 Cu2 O2 -55.0(3) . . . . ?
O13 Ba1 Cu2 O2 134.8(3) . . . . ?
Cu3 Ba1 Cu2 O2 -177.8(3) . . . . ?
Cu1 Ba1 Cu2 O2 -6.5(3) . . . . ?
O9 Ba1 Cu2 Cu1 -134.79(11) . . . . ?
O11 Ba1 Cu2 Cu1 53.71(13) . . . . ?
O8 Ba1 Cu2 Cu1 -28.32(12) . . . . ?
O6 Ba1 Cu2 Cu1 145.15(13) . . . . ?
O14 Ba1 Cu2 Cu1 -125.07(19) . . . . ?
O4 Ba1 Cu2 Cu1 47.25(16) . . . . ?
O3 Ba1 Cu2 Cu1 -48.49(17) . . . . ?
O13 Ba1 Cu2 Cu1 141.36(14) . . . . ?
Cu3 Ba1 Cu2 Cu1 -171.23(3) . . . . ?
O9 Ba1 Cu3 O13 -167.1(2) . . . . ?
O11 Ba1 Cu3 O13 21.3(2) . . . . ?
O8 Ba1 Cu3 O13 103.4(2) . . . . ?
O6 Ba1 Cu3 O13 -86.50(19) . . . . ?
O14 Ba1 Cu3 O13 96.5(2) . . . . ?
O4 Ba1 Cu3 O13 -74.4(3) . . . . ?
O3 Ba1 Cu3 O13 -168.4(2) . . . . ?
Cu2 Ba1 Cu3 O13 -120.78(16) . . . . ?
Cu4 Ba1 Cu3 O13 48.61(16) . . . . ?
O9 Ba1 Cu3 O10 8.4(2) . . . . ?
O11 Ba1 Cu3 O10 -163.24(18) . . . . ?
O8 Ba1 Cu3 O10 -81.11(19) . . . . ?
O6 Ba1 Cu3 O10 88.99(18) . . . . ?
O14 Ba1 Cu3 O10 -88.0(2) . . . . ?
O4 Ba1 Cu3 O10 101.1(3) . . . . ?
O3 Ba1 Cu3 O10 7.1(2) . . . . ?
O13 Ba1 Cu3 O10 175.5(2) . . . . ?
Cu2 Ba1 Cu3 O10 54.71(15) . . . . ?
Cu4 Ba1 Cu3 O10 -135.90(15) . . . . ?
O9 Ba1 Cu3 O14 96.4(2) . . . . ?
O11 Ba1 Cu3 O14 -75.22(19) . . . . ?
O8 Ba1 Cu3 O14 6.91(19) . . . . ?
O6 Ba1 Cu3 O14 177.01(18) . . . . ?
O4 Ba1 Cu3 O14 -170.9(3) . . . . ?
O3 Ba1 Cu3 O14 95.1(2) . . . . ?
O13 Ba1 Cu3 O14 -96.5(2) . . . . ?
Cu2 Ba1 Cu3 O14 142.73(15) . . . . ?
Cu4 Ba1 Cu3 O14 -47.88(15) . . . . ?
O9 Ba1 Cu3 N3 -86.2(2) . . . . ?
O11 Ba1 Cu3 N3 102.2(2) . . . . ?
O8 Ba1 Cu3 N3 -175.7(2) . . . . ?
O6 Ba1 Cu3 N3 -5.6(2) . . . . ?
O14 Ba1 Cu3 N3 177.4(2) . . . . ?
O4 Ba1 Cu3 N3 6.5(3) . . . . ?
O3 Ba1 Cu3 N3 -87.5(2) . . . . ?
O13 Ba1 Cu3 N3 80.9(2) . . . . ?
Cu2 Ba1 Cu3 N3 -39.87(19) . . . . ?
Cu4 Ba1 Cu3 N3 129.52(19) . . . . ?
O9 Ba1 Cu3 O15 131.7(3) . . . . ?
O11 Ba1 Cu3 O15 -39.9(3) . . . . ?
O8 Ba1 Cu3 O15 42.2(3) . . . . ?
O6 Ba1 Cu3 O15 -147.7(3) . . . . ?
O14 Ba1 Cu3 O15 35.3(3) . . . . ?
O4 Ba1 Cu3 O15 -135.6(3) . . . . ?
O3 Ba1 Cu3 O15 130.4(3) . . . . ?
O13 Ba1 Cu3 O15 -61.2(3) . . . . ?
Cu2 Ba1 Cu3 O15 178.0(3) . . . . ?
Cu4 Ba1 Cu3 O15 -12.6(3) . . . . ?
O9 Ba1 Cu3 Cu4 144.28(13) . . . . ?
O11 Ba1 Cu3 Cu4 -27.34(12) . . . . ?
O8 Ba1 Cu3 Cu4 54.79(13) . . . . ?
O6 Ba1 Cu3 Cu4 -135.10(11) . . . . ?
O14 Ba1 Cu3 Cu4 47.88(15) . . . . ?
O4 Ba1 Cu3 Cu4 -123.0(2) . . . . ?
O3 Ba1 Cu3 Cu4 143.02(14) . . . . ?
O13 Ba1 Cu3 Cu4 -48.61(16) . . . . ?
Cu2 Ba1 Cu3 Cu4 -169.38(3) . . . . ?
O13 Cu3 Cu4 O12 10.1(3) . . . . ?
O10 Cu3 Cu4 O12 152.3(3) . . . . ?
O14 Cu3 Cu4 O12 140.7(3) . . . . ?
N3 Cu3 Cu4 O12 -24.6(3) . . . . ?
O15 Cu3 Cu4 O12 -111.1(2) . . . . ?
Ba1 Cu3 Cu4 O12 75.86(19) . . . . ?
O13 Cu3 Cu4 O14 -130.6(3) . . . . ?
O10 Cu3 Cu4 O14 11.6(3) . . . . ?
N3 Cu3 Cu4 O14 -165.3(3) . . . . ?
O15 Cu3 Cu4 O14 108.2(2) . . . . ?
Ba1 Cu3 Cu4 O14 -64.81(18) . . . . ?
O10 Cu3 Cu4 O13 142.2(3) . . . . ?
O14 Cu3 Cu4 O13 130.6(3) . . . . ?
N3 Cu3 Cu4 O13 -34.7(3) . . . . ?
O15 Cu3 Cu4 O13 -121.2(2) . . . . ?
Ba1 Cu3 Cu4 O13 65.77(18) . . . . ?
O13 Cu3 Cu4 N4 -165.1(3) . . . . ?
O10 Cu3 Cu4 N4 -22.9(3) . . . . ?
O14 Cu3 Cu4 N4 -34.5(3) . . . . ?
N3 Cu3 Cu4 N4 160.2(3) . . . . ?
O15 Cu3 Cu4 N4 73.7(3) . . . . ?
Ba1 Cu3 Cu4 N4 -99.3(2) . . . . ?
O13 Cu3 Cu4 O16 112.8(2) . . . . ?
O10 Cu3 Cu4 O16 -105.0(2) . . . . ?
O14 Cu3 Cu4 O16 -116.6(2) . . . . ?
N3 Cu3 Cu4 O16 78.1(3) . . . . ?
O15 Cu3 Cu4 O16 -8.4(2) . . . . ?
Ba1 Cu3 Cu4 O16 178.61(15) . . . . ?
O13 Cu3 Cu4 Ba1 -65.77(18) . . . . ?
O10 Cu3 Cu4 Ba1 76.43(19) . . . . ?
O14 Cu3 Cu4 Ba1 64.81(18) . . . . ?
N3 Cu3 Cu4 Ba1 -100.5(2) . . . . ?
O15 Cu3 Cu4 Ba1 172.99(15) . . . . ?
O9 Ba1 Cu4 O12 -165.07(18) . . . . ?
O11 Ba1 Cu4 O12 9.9(2) . . . . ?
O8 Ba1 Cu4 O12 88.31(18) . . . . ?
O6 Ba1 Cu4 O12 -82.41(19) . . . . ?
O14 Ba1 Cu4 O12 175.3(2) . . . . ?
O4 Ba1 Cu4 O12 3.8(2) . . . . ?
O3 Ba1 Cu4 O12 100.8(3) . . . . ?
O13 Ba1 Cu4 O12 -88.8(2) . . . . ?
Cu3 Ba1 Cu4 O12 -136.18(14) . . . . ?
Cu1 Ba1 Cu4 O12 52.52(14) . . . . ?
O9 Ba1 Cu4 O14 19.6(2) . . . . ?
O11 Ba1 Cu4 O14 -165.5(2) . . . . ?
O8 Ba1 Cu4 O14 -87.0(2) . . . . ?
O6 Ba1 Cu4 O14 102.2(2) . . . . ?
O4 Ba1 Cu4 O14 -171.5(2) . . . . ?
O3 Ba1 Cu4 O14 -74.5(3) . . . . ?
O13 Ba1 Cu4 O14 95.9(2) . . . . ?
Cu3 Ba1 Cu4 O14 48.48(17) . . . . ?
Cu1 Ba1 Cu4 O14 -122.82(17) . . . . ?
O9 Ba1 Cu4 O13 -76.31(19) . . . . ?
O11 Ba1 Cu4 O13 98.6(2) . . . . ?
O8 Ba1 Cu4 O13 177.06(19) . . . . ?
O6 Ba1 Cu4 O13 6.3(2) . . . . ?
O14 Ba1 Cu4 O13 -95.9(2) . . . . ?
O4 Ba1 Cu4 O13 92.6(2) . . . . ?
O3 Ba1 Cu4 O13 -170.4(2) . . . . ?
Cu3 Ba1 Cu4 O13 -47.42(15) . . . . ?
Cu1 Ba1 Cu4 O13 141.27(16) . . . . ?
O9 Ba1 Cu4 N4 101.1(2) . . . . ?
O11 Ba1 Cu4 N4 -84.0(2) . . . . ?
O8 Ba1 Cu4 N4 -5.5(2) . . . . ?
O6 Ba1 Cu4 N4 -176.3(2) . . . . ?
O14 Ba1 Cu4 N4 81.5(2) . . . . ?
O4 Ba1 Cu4 N4 -90.1(2) . . . . ?
O3 Ba1 Cu4 N4 7.0(3) . . . . ?
O13 Ba1 Cu4 N4 177.4(2) . . . . ?
Cu3 Ba1 Cu4 N4 129.97(17) . . . . ?
Cu1 Ba1 Cu4 N4 -41.34(17) . . . . ?
O9 Ba1 Cu4 O16 -31.2(3) . . . . ?
O11 Ba1 Cu4 O16 143.7(3) . . . . ?
O8 Ba1 Cu4 O16 -137.9(3) . . . . ?
O6 Ba1 Cu4 O16 51.4(3) . . . . ?
O14 Ba1 Cu4 O16 -50.8(3) . . . . ?
O4 Ba1 Cu4 O16 137.6(3) . . . . ?
O3 Ba1 Cu4 O16 -125.3(3) . . . . ?
O13 Ba1 Cu4 O16 45.1(3) . . . . ?
Cu3 Ba1 Cu4 O16 -2.3(3) . . . . ?
Cu1 Ba1 Cu4 O16 -173.6(3) . . . . ?
O9 Ba1 Cu4 Cu3 -28.89(11) . . . . ?
O11 Ba1 Cu4 Cu3 146.05(14) . . . . ?
O8 Ba1 Cu4 Cu3 -135.51(11) . . . . ?
O6 Ba1 Cu4 Cu3 53.76(12) . . . . ?
O14 Ba1 Cu4 Cu3 -48.48(16) . . . . ?
O4 Ba1 Cu4 Cu3 139.98(14) . . . . ?
O3 Ba1 Cu4 Cu3 -123.0(2) . . . . ?
O13 Ba1 Cu4 Cu3 47.42(15) . . . . ?
Cu1 Ba1 Cu4 Cu3 -171.30(3) . . . . ?
C4 C5 N1 C6 -68.9(8) . . . . ?
C4 C5 N1 C7 174.1(6) . . . . ?
C4 C5 N1 Cu2 54.7(7) . . . . ?
O3 Cu2 N1 C6 94.3(4) . . . . ?
O5 Cu2 N1 C6 -61.4(4) . . . . ?
O4 Cu2 N1 C6 51.7(12) . . . . ?
O2 Cu2 N1 C6 -163.8(4) . . . . ?
Cu1 Cu2 N1 C6 116.5(4) . . . . ?
Ba1 Cu2 N1 C6 39.2(5) . . . . ?
O3 Cu2 N1 C5 -29.6(5) . . . . ?
O5 Cu2 N1 C5 174.7(5) . . . . ?
O4 Cu2 N1 C5 -72.2(12) . . . . ?
O2 Cu2 N1 C5 72.3(5) . . . . ?
Cu1 Cu2 N1 C5 -7.4(5) . . . . ?
Ba1 Cu2 N1 C5 -84.7(4) . . . . ?
O3 Cu2 N1 C7 -148.6(4) . . . . ?
O5 Cu2 N1 C7 55.8(4) . . . . ?
O4 Cu2 N1 C7 168.8(9) . . . . ?
O2 Cu2 N1 C7 -46.7(4) . . . . ?
Cu1 Cu2 N1 C7 -126.4(4) . . . . ?
Ba1 Cu2 N1 C7 156.4(4) . . . . ?
C9 C10 N2 C12 172.2(7) . . . . ?
C9 C10 N2 C11 -70.5(8) . . . . ?
C9 C10 N2 Cu1 52.2(8) . . . . ?
O4 Cu1 N2 C12 -146.2(5) . . . . ?
O7 Cu1 N2 C12 59.5(5) . . . . ?
O3 Cu1 N2 C12 167.2(10) . . . . ?
O1 Cu1 N2 C12 -43.5(5) . . . . ?
Cu2 Cu1 N2 C12 -123.5(5) . . . . ?
Ba1 Cu1 N2 C12 158.8(4) . . . . ?
O4 Cu1 N2 C11 95.9(5) . . . . ?
O7 Cu1 N2 C11 -58.4(5) . . . . ?
O3 Cu1 N2 C11 49.3(14) . . . . ?
O1 Cu1 N2 C11 -161.4(5) . . . . ?
Cu2 Cu1 N2 C11 118.6(4) . . . . ?
Ba1 Cu1 N2 C11 40.9(5) . . . . ?
O4 Cu1 N2 C10 -26.5(5) . . . . ?
O7 Cu1 N2 C10 179.1(5) . . . . ?
O3 Cu1 N2 C10 -73.1(13) . . . . ?
O1 Cu1 N2 C10 76.2(5) . . . . ?
Cu2 Cu1 N2 C10 -3.8(6) . . . . ?
Ba1 Cu1 N2 C10 -81.6(5) . . . . ?
C22 C23 N3 C24 -69.9(8) . . . . ?
C22 C23 N3 C25 172.9(6) . . . . ?
C22 C23 N3 Cu3 53.7(7) . . . . ?
O13 Cu3 N3 C23 -27.6(5) . . . . ?
O10 Cu3 N3 C23 177.6(5) . . . . ?
O14 Cu3 N3 C23 -71.4(12) . . . . ?
O15 Cu3 N3 C23 77.2(5) . . . . ?
Cu4 Cu3 N3 C23 -4.6(6) . . . . ?
Ba1 Cu3 N3 C23 -82.9(5) . . . . ?
O13 Cu3 N3 C24 95.9(5) . . . . ?
O10 Cu3 N3 C24 -58.9(5) . . . . ?
O14 Cu3 N3 C24 52.1(13) . . . . ?
O15 Cu3 N3 C24 -159.3(5) . . . . ?
Cu4 Cu3 N3 C24 118.9(4) . . . . ?
Ba1 Cu3 N3 C24 40.6(5) . . . . ?
O13 Cu3 N3 C25 -146.0(5) . . . . ?
O10 Cu3 N3 C25 59.1(5) . . . . ?
O14 Cu3 N3 C25 170.2(10) . . . . ?
O15 Cu3 N3 C25 -41.3(5) . . . . ?
Cu4 Cu3 N3 C25 -123.1(4) . . . . ?
Ba1 Cu3 N3 C25 158.6(4) . . . . ?
C27 C28 N4 C29 176.2(6) . . . . ?
C27 C28 N4 C30 -67.1(7) . . . . ?
C27 C28 N4 Cu4 56.2(7) . . . . ?
O12 Cu4 N4 C29 56.8(4) . . . . ?
O14 Cu4 N4 C29 -149.4(4) . . . . ?
O13 Cu4 N4 C29 167.6(9) . . . . ?
O16 Cu4 N4 C29 -49.6(4) . . . . ?
Cu3 Cu4 N4 C29 -126.7(4) . . . . ?
Ba1 Cu4 N4 C29 156.0(4) . . . . ?
O12 Cu4 N4 C30 -62.4(4) . . . . ?
O14 Cu4 N4 C30 91.5(4) . . . . ?
O13 Cu4 N4 C30 48.4(13) . . . . ?
O16 Cu4 N4 C30 -168.7(4) . . . . ?
Cu3 Cu4 N4 C30 114.2(4) . . . . ?
Ba1 Cu4 N4 C30 36.9(5) . . . . ?
O12 Cu4 N4 C28 175.5(4) . . . . ?
O14 Cu4 N4 C28 -30.7(4) . . . . ?
O13 Cu4 N4 C28 -73.7(12) . . . . ?
O16 Cu4 N4 C28 69.1(4) . . . . ?
Cu3 Cu4 N4 C28 -8.0(5) . . . . ?
Ba1 Cu4 N4 C28 -85.3(4) . . . . ?
O2 C1 O1 Cu1 -2.0(12) . . . . ?
C2 C1 O1 Cu1 -178.7(5) . . . . ?
O4 Cu1 O1 C1 -27.8(7) . . . . ?
O7 Cu1 O1 C1 143.7(7) . . . . ?
O3 Cu1 O1 C1 48.1(7) . . . . ?
N2 Cu1 O1 C1 -126.4(7) . . . . ?
Cu2 Cu1 O1 C1 9.0(6) . . . . ?
Ba1 Cu1 O1 C1 16.5(8) . . . . ?
O1 C1 O2 Cu2 -11.5(12) . . . . ?
C2 C1 O2 Cu2 165.3(6) . . . . ?
O3 Cu2 O2 C1 -24.1(7) . . . . ?
O5 Cu2 O2 C1 147.7(6) . . . . ?
O4 Cu2 O2 C1 52.1(7) . . . . ?
N1 Cu2 O2 C1 -121.1(7) . . . . ?
Cu1 Cu2 O2 C1 13.4(6) . . . . ?
Ba1 Cu2 O2 C1 19.4(8) . . . . ?
C4 C3 O3 Cu2 -46.2(8) . . . . ?
C4 C3 O3 Cu1 -164.9(5) . . . . ?
C4 C3 O3 Ba1 79.2(7) . . . . ?
O5 Cu2 O3 C3 132.8(6) . . . . ?
O4 Cu2 O3 C3 -160.3(5) . . . . ?
N1 Cu2 O3 C3 27.9(5) . . . . ?
O2 Cu2 O3 C3 -66.2(5) . . . . ?
Cu1 Cu2 O3 C3 -128.6(6) . . . . ?
Ba1 Cu2 O3 C3 142.1(6) . . . . ?
O5 Cu2 O3 Cu1 -98.6(5) . . . . ?
O4 Cu2 O3 Cu1 -31.67(18) . . . . ?
N1 Cu2 O3 Cu1 156.5(2) . . . . ?
O2 Cu2 O3 Cu1 62.5(2) . . . . ?
Ba1 Cu2 O3 Cu1 -89.28(17) . . . . ?
O5 Cu2 O3 Ba1 -9.3(5) . . . . ?
O4 Cu2 O3 Ba1 57.61(16) . . . . ?
N1 Cu2 O3 Ba1 -114.19(18) . . . . ?
O2 Cu2 O3 Ba1 151.76(18) . . . . ?
Cu1 Cu2 O3 Ba1 89.28(17) . . . . ?
O4 Cu1 O3 C3 165.2(5) . . . . ?
O7 Cu1 O3 C3 -39.3(5) . . . . ?
N2 Cu1 O3 C3 -146.6(11) . . . . ?
O1 Cu1 O3 C3 64.2(5) . . . . ?
Cu2 Cu1 O3 C3 133.0(5) . . . . ?
Ba1 Cu1 O3 C3 -137.2(5) . . . . ?
O4 Cu1 O3 Cu2 32.21(18) . . . . ?
O7 Cu1 O3 Cu2 -172.3(2) . . . . ?
N2 Cu1 O3 Cu2 80.4(12) . . . . ?
O1 Cu1 O3 Cu2 -68.8(2) . . . . ?
Ba1 Cu1 O3 Cu2 89.76(16) . . . . ?
O4 Cu1 O3 Ba1 -57.56(16) . . . . ?
O7 Cu1 O3 Ba1 97.92(17) . . . . ?
N2 Cu1 O3 Ba1 -9.3(12) . . . . ?
O1 Cu1 O3 Ba1 -158.55(17) . . . . ?
Cu2 Cu1 O3 Ba1 -89.76(16) . . . . ?
O9 Ba1 O3 C3 -46.7(5) . . . . ?
O11 Ba1 O3 C3 123.2(5) . . . . ?
O8 Ba1 O3 C3 64.5(5) . . . . ?
O6 Ba1 O3 C3 -126.4(5) . . . . ?
O14 Ba1 O3 C3 3.9(6) . . . . ?
O4 Ba1 O3 C3 174.3(6) . . . . ?
Cu3 Ba1 O3 C3 -45.6(6) . . . . ?
Cu2 Ba1 O3 C3 -137.5(6) . . . . ?
Cu1 Ba1 O3 C3 127.1(6) . . . . ?
Cu4 Ba1 O3 C3 50.8(6) . . . . ?
O9 Ba1 O3 Cu2 90.80(17) . . . . ?
O11 Ba1 O3 Cu2 -99.36(19) . . . . ?
O8 Ba1 O3 Cu2 -158.0(2) . . . . ?
O6 Ba1 O3 Cu2 11.07(17) . . . . ?
O14 Ba1 O3 Cu2 141.39(15) . . . . ?
O4 Ba1 O3 Cu2 -48.21(16) . . . . ?
Cu3 Ba1 O3 Cu2 91.83(18) . . . . ?
Cu1 Ba1 O3 Cu2 -95.4(2) . . . . ?
Cu4 Ba1 O3 Cu2 -171.76(7) . . . . ?
O9 Ba1 O3 Cu1 -173.77(17) . . . . ?
O11 Ba1 O3 Cu1 -3.9(2) . . . . ?
O8 Ba1 O3 Cu1 -62.60(17) . . . . ?
O6 Ba1 O3 Cu1 106.50(17) . . . . ?
O14 Ba1 O3 Cu1 -123.18(16) . . . . ?
O4 Ba1 O3 Cu1 47.22(16) . . . . ?
Cu3 Ba1 O3 Cu1 -172.74(4) . . . . ?
Cu2 Ba1 O3 Cu1 95.4(2) . . . . ?
Cu4 Ba1 O3 Cu1 -76.3(3) . . . . ?
C9 C8 O4 Cu1 -45.4(8) . . . . ?
C9 C8 O4 Cu2 -165.5(5) . . . . ?
C9 C8 O4 Ba1 78.4(7) . . . . ?
O7 Cu1 O4 C8 129.7(6) . . . . ?
O3 Cu1 O4 C8 -162.0(5) . . . . ?
N2 Cu1 O4 C8 26.1(5) . . . . ?
O1 Cu1 O4 C8 -69.3(5) . . . . ?
Cu2 Cu1 O4 C8 -130.2(6) . . . . ?
Ba1 Cu1 O4 C8 140.0(6) . . . . ?
O7 Cu1 O4 Cu2 -100.1(5) . . . . ?
O3 Cu1 O4 Cu2 -31.77(18) . . . . ?
N2 Cu1 O4 Cu2 156.3(2) . . . . ?
O1 Cu1 O4 Cu2 61.0(2) . . . . ?
Ba1 Cu1 O4 Cu2 -89.76(18) . . . . ?
O7 Cu1 O4 Ba1 -10.3(5) . . . . ?
O3 Cu1 O4 Ba1 57.99(16) . . . . ?
N2 Cu1 O4 Ba1 -113.92(18) . . . . ?
O1 Cu1 O4 Ba1 150.71(17) . . . . ?
Cu2 Cu1 O4 Ba1 89.76(18) . . . . ?
O3 Cu2 O4 C8 166.0(5) . . . . ?
O5 Cu2 O4 C8 -37.2(5) . . . . ?
N1 Cu2 O4 C8 -149.9(10) . . . . ?
O2 Cu2 O4 C8 65.9(5) . . . . ?
Cu1 Cu2 O4 C8 133.6(5) . . . . ?
Ba1 Cu2 O4 C8 -136.0(5) . . . . ?
O3 Cu2 O4 Cu1 32.37(18) . . . . ?
O5 Cu2 O4 Cu1 -170.80(19) . . . . ?
N1 Cu2 O4 Cu1 76.5(10) . . . . ?
O2 Cu2 O4 Cu1 -67.7(2) . . . . ?
Ba1 Cu2 O4 Cu1 90.42(17) . . . . ?
O3 Cu2 O4 Ba1 -58.05(16) . . . . ?
O5 Cu2 O4 Ba1 98.78(16) . . . . ?
N1 Cu2 O4 Ba1 -13.9(11) . . . . ?
O2 Cu2 O4 Ba1 -158.17(17) . . . . ?
Cu1 Cu2 O4 Ba1 -90.42(17) . . . . ?
O9 Ba1 O4 C8 125.6(5) . . . . ?
O11 Ba1 O4 C8 -46.5(5) . . . . ?
O8 Ba1 O4 C8 -125.5(5) . . . . ?
O6 Ba1 O4 C8 65.8(5) . . . . ?
O3 Ba1 O4 C8 175.3(6) . . . . ?
O13 Ba1 O4 C8 7.2(6) . . . . ?
Cu3 Ba1 O4 C8 52.6(6) . . . . ?
Cu2 Ba1 O4 C8 127.9(6) . . . . ?
Cu1 Ba1 O4 C8 -136.2(6) . . . . ?
Cu4 Ba1 O4 C8 -41.5(5) . . . . ?
O9 Ba1 O4 Cu1 -98.19(19) . . . . ?
O11 Ba1 O4 Cu1 89.77(18) . . . . ?
O8 Ba1 O4 Cu1 10.70(18) . . . . ?
O6 Ba1 O4 Cu1 -157.9(2) . . . . ?
O3 Ba1 O4 Cu1 -48.42(17) . . . . ?
O13 Ba1 O4 Cu1 143.45(16) . . . . ?
Cu3 Ba1 O4 Cu1 -171.21(6) . . . . ?
Cu2 Ba1 O4 Cu1 -95.8(2) . . . . ?
Cu4 Ba1 O4 Cu1 94.72(18) . . . . ?
O9 Ba1 O4 Cu2 -2.4(2) . . . . ?
O11 Ba1 O4 Cu2 -174.42(18) . . . . ?
O8 Ba1 O4 Cu2 106.51(18) . . . . ?
O6 Ba1 O4 Cu2 -62.12(16) . . . . ?
O3 Ba1 O4 Cu2 47.39(16) . . . . ?
O13 Ba1 O4 Cu2 -120.73(17) . . . . ?
Cu3 Ba1 O4 Cu2 -75.4(2) . . . . ?
Cu1 Ba1 O4 Cu2 95.8(2) . . . . ?
Cu4 Ba1 O4 Cu2 -169.47(5) . . . . ?
O6 C13 O5 Cu2 -3.1(9) . . . . ?
C14 C13 O5 Cu2 175.5(5) . . . . ?
O3 Cu2 O5 C13 -0.3(8) . . . . ?
O4 Cu2 O5 C13 -63.4(5) . . . . ?
N1 Cu2 O5 C13 105.8(5) . . . . ?
O2 Cu2 O5 C13 -161.3(5) . . . . ?
Cu1 Cu2 O5 C13 -72.0(5) . . . . ?
Ba1 Cu2 O5 C13 -8.1(5) . . . . ?
O5 C13 O6 Ba1 25.1(12) . . . . ?
C14 C13 O6 Ba1 -153.5(6) . . . . ?
O9 Ba1 O6 C13 -114.9(8) . . . . ?
O11 Ba1 O6 C13 92.6(8) . . . . ?
O8 Ba1 O6 C13 -8.5(9) . . . . ?
O14 Ba1 O6 C13 -168.2(7) . . . . ?
O4 Ba1 O6 C13 16.4(7) . . . . ?
O3 Ba1 O6 C13 -30.1(8) . . . . ?
O13 Ba1 O6 C13 155.1(8) . . . . ?
Cu3 Ba1 O6 C13 -170.2(8) . . . . ?
Cu2 Ba1 O6 C13 -22.4(7) . . . . ?
Cu1 Ba1 O6 C13 3.9(8) . . . . ?
Cu4 Ba1 O6 C13 151.4(7) . . . . ?
O8 C15 O7 Cu1 -3.9(10) . . . . ?
C16 C15 O7 Cu1 178.7(6) . . . . ?
O4 Cu1 O7 C15 1.9(8) . . . . ?
O3 Cu1 O7 C15 -62.2(5) . . . . ?
N2 Cu1 O7 C15 107.5(5) . . . . ?
O1 Cu1 O7 C15 -159.0(5) . . . . ?
Cu2 Cu1 O7 C15 -69.5(6) . . . . ?
Ba1 Cu1 O7 C15 -6.6(5) . . . . ?
O7 C15 O8 Ba1 23.7(14) . . . . ?
C16 C15 O8 Ba1 -159.1(6) . . . . ?
O9 Ba1 O8 C15 94.4(8) . . . . ?
O11 Ba1 O8 C15 -113.5(8) . . . . ?
O6 Ba1 O8 C15 -5.3(10) . . . . ?
O14 Ba1 O8 C15 157.3(8) . . . . ?
O4 Ba1 O8 C15 -27.8(8) . . . . ?
O3 Ba1 O8 C15 18.5(8) . . . . ?
O13 Ba1 O8 C15 -165.8(8) . . . . ?
Cu3 Ba1 O8 C15 153.3(8) . . . . ?
Cu2 Ba1 O8 C15 6.1(8) . . . . ?
Cu1 Ba1 O8 C15 -20.4(8) . . . . ?
Cu4 Ba1 O8 C15 -167.8(8) . . . . ?
O10 C17 O9 Ba1 22.2(13) . . . . ?
C18 C17 O9 Ba1 -159.4(7) . . . . ?
O11 Ba1 O9 C17 -1.8(10) . . . . ?
O8 Ba1 O9 C17 96.6(8) . . . . ?
O6 Ba1 O9 C17 -111.4(8) . . . . ?
O14 Ba1 O9 C17 19.2(8) . . . . ?
O4 Ba1 O9 C17 -164.6(8) . . . . ?
O3 Ba1 O9 C17 159.3(8) . . . . ?
O13 Ba1 O9 C17 -27.1(8) . . . . ?
Cu3 Ba1 O9 C17 -19.9(8) . . . . ?
Cu2 Ba1 O9 C17 -165.9(8) . . . . ?
Cu1 Ba1 O9 C17 155.2(8) . . . . ?
Cu4 Ba1 O9 C17 7.0(8) . . . . ?
O9 C17 O10 Cu3 -2.7(9) . . . . ?
C18 C17 O10 Cu3 178.8(6) . . . . ?
O13 Cu3 O10 C17 1.4(8) . . . . ?
O14 Cu3 O10 C17 -62.4(5) . . . . ?
N3 Cu3 O10 C17 107.6(5) . . . . ?
O15 Cu3 O10 C17 -159.0(5) . . . . ?
Cu4 Cu3 O10 C17 -70.2(5) . . . . ?
Ba1 Cu3 O10 C17 -7.1(5) . . . . ?
O12 C19 O11 Ba1 22.3(13) . . . . ?
C20 C19 O11 Ba1 -158.8(6) . . . . ?
O9 Ba1 O11 C19 -10.7(10) . . . . ?
O8 Ba1 O11 C19 -116.0(8) . . . . ?
O6 Ba1 O11 C19 91.9(8) . . . . ?
O14 Ba1 O11 C19 -29.7(8) . . . . ?
O4 Ba1 O11 C19 154.6(8) . . . . ?
O3 Ba1 O11 C19 -168.5(8) . . . . ?
O13 Ba1 O11 C19 17.2(8) . . . . ?
Cu3 Ba1 O11 C19 4.2(8) . . . . ?
Cu2 Ba1 O11 C19 150.8(8) . . . . ?
Cu1 Ba1 O11 C19 -170.8(8) . . . . ?
Cu4 Ba1 O11 C19 -21.5(8) . . . . ?
O11 C19 O12 Cu4 -0.2(9) . . . . ?
C20 C19 O12 Cu4 -179.2(5) . . . . ?
O14 Cu4 O12 C19 -1.2(8) . . . . ?
O13 Cu4 O12 C19 -65.3(5) . . . . ?
N4 Cu4 O12 C19 104.6(5) . . . . ?
O16 Cu4 O12 C19 -163.6(5) . . . . ?
Cu3 Cu4 O12 C19 -72.0(5) . . . . ?
Ba1 Cu4 O12 C19 -9.6(5) . . . . ?
C22 C21 O13 Cu3 -46.7(7) . . . . ?
C22 C21 O13 Cu4 -165.6(4) . . . . ?
C22 C21 O13 Ba1 78.5(7) . . . . ?
O10 Cu3 O13 C21 131.8(5) . . . . ?
O14 Cu3 O13 C21 -160.7(5) . . . . ?
N3 Cu3 O13 C21 26.9(5) . . . . ?
O15 Cu3 O13 C21 -68.0(5) . . . . ?
Cu4 Cu3 O13 C21 -128.9(5) . . . . ?
Ba1 Cu3 O13 C21 142.0(5) . . . . ?
O10 Cu3 O13 Cu4 -99.3(4) . . . . ?
O14 Cu3 O13 Cu4 -31.82(16) . . . . ?
N3 Cu3 O13 Cu4 155.8(2) . . . . ?
O15 Cu3 O13 Cu4 60.9(2) . . . . ?
Ba1 Cu3 O13 Cu4 -89.11(16) . . . . ?
O10 Cu3 O13 Ba1 -10.2(5) . . . . ?
O14 Cu3 O13 Ba1 57.29(15) . . . . ?
N3 Cu3 O13 Ba1 -115.08(18) . . . . ?
O15 Cu3 O13 Ba1 149.98(16) . . . . ?
Cu4 Cu3 O13 Ba1 89.11(16) . . . . ?
O12 Cu4 O13 C21 -39.7(4) . . . . ?
O14 Cu4 O13 C21 165.3(5) . . . . ?
N4 Cu4 O13 C21 -150.2(10) . . . . ?
O16 Cu4 O13 C21 67.2(4) . . . . ?
Cu3 Cu4 O13 C21 133.1(5) . . . . ?
Ba1 Cu4 O13 C21 -137.4(5) . . . . ?
O12 Cu4 O13 Cu3 -172.88(18) . . . . ?
O14 Cu4 O13 Cu3 32.13(17) . . . . ?
N4 Cu4 O13 Cu3 76.7(11) . . . . ?
O16 Cu4 O13 Cu3 -65.9(2) . . . . ?
Ba1 Cu4 O13 Cu3 89.46(16) . . . . ?
O12 Cu4 O13 Ba1 97.67(16) . . . . ?
O14 Cu4 O13 Ba1 -57.32(15) . . . . ?
N4 Cu4 O13 Ba1 -12.8(11) . . . . ?
O16 Cu4 O13 Ba1 -155.40(16) . . . . ?
Cu3 Cu4 O13 Ba1 -89.46(16) . . . . ?
O9 Ba1 O13 C21 -126.8(5) . . . . ?
O11 Ba1 O13 C21 65.8(5) . . . . ?
O8 Ba1 O13 C21 123.8(5) . . . . ?
O6 Ba1 O13 C21 -47.1(5) . . . . ?
O14 Ba1 O13 C21 174.7(6) . . . . ?
O4 Ba1 O13 C21 4.3(6) . . . . ?
Cu3 Ba1 O13 C21 -137.3(6) . . . . ?
Cu2 Ba1 O13 C21 -44.0(6) . . . . ?
Cu1 Ba1 O13 C21 49.0(6) . . . . ?
Cu4 Ba1 O13 C21 127.3(6) . . . . ?
O9 Ba1 O13 Cu3 10.53(16) . . . . ?
O11 Ba1 O13 Cu3 -156.9(2) . . . . ?
O8 Ba1 O13 Cu3 -98.82(19) . . . . ?
O6 Ba1 O13 Cu3 90.21(17) . . . . ?
O14 Ba1 O13 Cu3 -47.93(15) . . . . ?
O4 Ba1 O13 Cu3 141.68(15) . . . . ?
Cu2 Ba1 O13 Cu3 93.31(16) . . . . ?
Cu1 Ba1 O13 Cu3 -173.66(5) . . . . ?
Cu4 Ba1 O13 Cu3 -95.35(18) . . . . ?
O9 Ba1 O13 Cu4 105.88(17) . . . . ?
O11 Ba1 O13 Cu4 -61.56(17) . . . . ?
O8 Ba1 O13 Cu4 -3.5(2) . . . . ?
O6 Ba1 O13 Cu4 -174.44(17) . . . . ?
O14 Ba1 O13 Cu4 47.41(15) . . . . ?
O4 Ba1 O13 Cu4 -122.97(16) . . . . ?
Cu3 Ba1 O13 Cu4 95.35(18) . . . . ?
Cu2 Ba1 O13 Cu4 -171.34(4) . . . . ?
Cu1 Ba1 O13 Cu4 -78.3(2) . . . . ?
C27 C26 O14 Cu4 -45.3(7) . . . . ?
C27 C26 O14 Cu3 -162.6(4) . . . . ?
C27 C26 O14 Ba1 80.6(7) . . . . ?
O12 Cu4 O14 C26 132.6(5) . . . . ?
O13 Cu4 O14 C26 -159.2(5) . . . . ?
N4 Cu4 O14 C26 28.4(5) . . . . ?
O16 Cu4 O14 C26 -64.5(5) . . . . ?
Cu3 Cu4 O14 C26 -127.6(5) . . . . ?
Ba1 Cu4 O14 C26 142.8(5) . . . . ?
O12 Cu4 O14 Cu3 -99.7(4) . . . . ?
O13 Cu4 O14 Cu3 -31.54(16) . . . . ?
N4 Cu4 O14 Cu3 156.10(19) . . . . ?
O16 Cu4 O14 Cu3 63.1(2) . . . . ?
Ba1 Cu4 O14 Cu3 -89.56(16) . . . . ?
O12 Cu4 O14 Ba1 -10.2(5) . . . . ?
O13 Cu4 O14 Ba1 58.02(15) . . . . ?
N4 Cu4 O14 Ba1 -114.34(17) . . . . ?
O16 Cu4 O14 Ba1 152.69(15) . . . . ?
Cu3 Cu4 O14 Ba1 89.56(16) . . . . ?
O13 Cu3 O14 C26 163.8(5) . . . . ?
O10 Cu3 O14 C26 -40.3(4) . . . . ?
N3 Cu3 O14 C26 -151.1(11) . . . . ?
O15 Cu3 O14 C26 60.5(5) . . . . ?
Cu4 Cu3 O14 C26 131.5(5) . . . . ?
Ba1 Cu3 O14 C26 -138.2(5) . . . . ?
O13 Cu3 O14 Cu4 32.23(17) . . . . ?
O10 Cu3 O14 Cu4 -171.79(19) . . . . ?
N3 Cu3 O14 Cu4 77.4(11) . . . . ?
O15 Cu3 O14 Cu4 -71.03(19) . . . . ?
Ba1 Cu3 O14 Cu4 90.23(16) . . . . ?
O13 Cu3 O14 Ba1 -58.00(15) . . . . ?
O10 Cu3 O14 Ba1 97.99(16) . . . . ?
N3 Cu3 O14 Ba1 -12.8(12) . . . . ?
O15 Cu3 O14 Ba1 -161.26(16) . . . . ?
Cu4 Cu3 O14 Ba1 -90.23(16) . . . . ?
O9 Ba1 O14 C26 64.2(5) . . . . ?
O11 Ba1 O14 C26 -125.4(5) . . . . ?
O8 Ba1 O14 C26 -46.4(5) . . . . ?
O6 Ba1 O14 C26 124.3(5) . . . . ?
O3 Ba1 O14 C26 6.4(6) . . . . ?
O13 Ba1 O14 C26 174.6(6) . . . . ?
Cu3 Ba1 O14 C26 127.7(6) . . . . ?
Cu2 Ba1 O14 C26 53.5(6) . . . . ?
Cu1 Ba1 O14 C26 -43.4(6) . . . . ?
Cu4 Ba1 O14 C26 -137.2(6) . . . . ?
O9 Ba1 O14 Cu4 -158.6(2) . . . . ?
O11 Ba1 O14 Cu4 11.78(17) . . . . ?
O8 Ba1 O14 Cu4 90.86(18) . . . . ?
O6 Ba1 O14 Cu4 -98.53(19) . . . . ?
O3 Ba1 O14 Cu4 143.63(16) . . . . ?
O13 Ba1 O14 Cu4 -48.15(16) . . . . ?
Cu3 Ba1 O14 Cu4 -95.07(19) . . . . ?
Cu2 Ba1 O14 Cu4 -169.27(6) . . . . ?
Cu1 Ba1 O14 Cu4 93.84(17) . . . . ?
O9 Ba1 O14 Cu3 -63.52(16) . . . . ?
O11 Ba1 O14 Cu3 106.86(17) . . . . ?
O8 Ba1 O14 Cu3 -174.07(17) . . . . ?
O6 Ba1 O14 Cu3 -3.5(2) . . . . ?
O3 Ba1 O14 Cu3 -121.29(16) . . . . ?
O13 Ba1 O14 Cu3 46.92(15) . . . . ?
Cu2 Ba1 O14 Cu3 -74.2(2) . . . . ?
Cu1 Ba1 O14 Cu3 -171.09(4) . . . . ?
Cu4 Ba1 O14 Cu3 95.07(19) . . . . ?
O16 C31 O15 Cu3 8.3(10) . . . . ?
C32 C31 O15 Cu3 -170.0(5) . . . . ?
O13 Cu3 O15 C31 -32.7(6) . . . . ?
O10 Cu3 O15 C31 138.6(6) . . . . ?
O14 Cu3 O15 C31 44.3(6) . . . . ?
N3 Cu3 O15 C31 -130.1(6) . . . . ?
Cu4 Cu3 O15 C31 4.3(5) . . . . ?
Ba1 Cu3 O15 C31 15.8(7) . . . . ?
O15 C31 O16 Cu4 -21.6(10) . . . . ?
C32 C31 O16 Cu4 156.7(5) . . . . ?
O12 Cu4 O16 C31 151.9(5) . . . . ?
O14 Cu4 O16 C31 -20.1(6) . . . . ?
O13 Cu4 O16 C31 56.0(6) . . . . ?
N4 Cu4 O16 C31 -117.5(6) . . . . ?
Cu3 Cu4 O16 C31 17.8(5) . . . . ?
Ba1 Cu4 O16 C31 20.0(7) . . . . ?
